data_7131069
loop_
_publ_author_name
'Barnes, Thomas J.'
'Payne, Jack'
'Pike, Sebastian D.'

_publ_section_title
;
 Synthesis of a nanoscale Cu(II)<sub>31</sub>-oxo-carboxylate cluster, and
 effect of Cu-oxo cluster size on visible-light absorption.
;
_journal_issue 1
_journal_name_full 'Chemical communications (Cambridge, England)'
_journal_page_first 59
_journal_page_last 62
_journal_paper_doi 10.1039/d2cc05478g
_journal_volume 59
_journal_year 2022
_chemical_formula_moiety 'C320 H680 Cu68 N24 O196'
_chemical_formula_sum 'C320 H680 Cu68 N24 O196'
_chemical_formula_weight 12322.14
_chemical_melting_point ?
_chemical_name_systematic Cu17O5(OH)6(OiPr)6(O2CtBu)10(NO3)2\^A.([NEt3H][NO3])2
_space_group_IT_number 14
_space_group_name_Hall '-P 2yn'
_space_group_name_H-M_alt 'P 1 21/n 1'
_symmetry_cell_setting monoclinic
_symmetry_space_group_name_Hall '-P 2yn'
_symmetry_space_group_name_H-M 'P 1 21/n 1'
_atom_sites_solution_hydrogens difmap
_atom_sites_solution_primary other
_audit_creation_date 2022-08-11
_audit_creation_method CRYSTALS_ver_14.61_build_6999
_audit_update_record
;
2022-10-06 deposited with the CCDC.	2022-11-24 downloaded from the CCDC.
;
_cell_angle_alpha 90
_cell_angle_beta 95.7608(7)
_cell_angle_gamma 90
_cell_formula_units_Z 1
_cell_length_a 19.35030(10)
_cell_length_b 33.6673(3)
_cell_length_c 21.1824(2)
_cell_measurement_reflns_used 68884
_cell_measurement_temperature 100
_cell_measurement_theta_max 79
_cell_measurement_theta_min 3
_cell_volume 13730.05(19)
_computing_cell_refinement
; 
 CrysAlisPro (Rigaku Oxford Diffraction, 2017) 
;
_computing_data_collection 'SuperNova, (Oxford Diffraction, 2010)'
_computing_data_reduction
; 
 CrysAlisPro (Rigaku Oxford Diffraction, 2017) 
;
_computing_molecular_graphics 'CAMERON (Watkin et al., 1996)'
_computing_publication_material 'CRYSTALS (Betteridge et al., 2003)'
_computing_structure_refinement 'CRYSTALS (Betteridge et al., 2003)'
_computing_structure_solution 'Superflip (Palatinus & Chapuis, 2007)'
_diffrn_ambient_temperature 100
_diffrn_measured_fraction_theta_full 0.996
_diffrn_measured_fraction_theta_max 0.973
_diffrn_measurement_device Area
_diffrn_measurement_device_type 'Oxford Diffraction SuperNova'
_diffrn_measurement_method \w
_diffrn_radiation_monochromator 'focussing mirrors'
_diffrn_radiation_type 'Cu K\a'
_diffrn_radiation_wavelength 1.54180
_diffrn_reflns_av_R_equivalents 0.050
_diffrn_reflns_av_unetI/netI 0.067
_diffrn_reflns_limit_h_max 24
_diffrn_reflns_limit_h_min -24
_diffrn_reflns_limit_k_max 41
_diffrn_reflns_limit_k_min -42
_diffrn_reflns_limit_l_max 20
_diffrn_reflns_limit_l_min -26
_diffrn_reflns_number 137951
_diffrn_reflns_theta_full 74.910
_diffrn_reflns_theta_max 80.548
_diffrn_reflns_theta_min 3.228
_diffrn_standards_number 0
_exptl_absorpt_coefficient_mu 3.386
_exptl_absorpt_correction_T_max 0.76
_exptl_absorpt_correction_T_min 0.49
_exptl_absorpt_correction_type multi-scan
_exptl_absorpt_process_details
; 
 CrysAlisPro (Rigaku Oxford Diffraction, 2017) 
;
_exptl_crystal_colour green
_exptl_crystal_density_diffrn 1.490
_exptl_crystal_density_meas ?
_exptl_crystal_density_method 'not measured'
_exptl_crystal_description block
_exptl_crystal_F_000 6308
_exptl_crystal_size_max 0.200
_exptl_crystal_size_mid 0.100
_exptl_crystal_size_min 0.080
_refine_diff_density_max 2.12
_refine_diff_density_min -1.18
_refine_ls_extinction_method None
_refine_ls_goodness_of_fit_ref 1.0000
_refine_ls_hydrogen_treatment mixed
_refine_ls_matrix_type full
_refine_ls_number_parameters 1630
_refine_ls_number_reflns 29195
_refine_ls_number_restraints 1523
_refine_ls_R_factor_all 0.0618
_refine_ls_R_factor_gt 0.0552
_refine_ls_shift/su_max 0.0224179
_refine_ls_shift/su_mean 0.0005066
_refine_ls_structure_factor_coef Fsqd
_refine_ls_weighting_details
;
 Method= Modified Sheldrick 
 w=1/[\s^2^(F^2^) + ( 0.09P)^2^ +29.06P] 
 ,where P=(max(Fo^2^,0) + 2Fc^2^)/3 
;
_refine_ls_weighting_scheme calc
_refine_ls_wR_factor_all 0.1611
_refine_ls_wR_factor_gt 0.1549
_refine_ls_wR_factor_ref 0.1611
_reflns_limit_h_max 24
_reflns_limit_h_min -24
_reflns_limit_k_max 42
_reflns_limit_k_min 0
_reflns_limit_l_max 26
_reflns_limit_l_min 0
_reflns_number_gt 25319
_reflns_number_total 29303
_reflns_threshold_expression I>2.0\s(I)
_oxford_diffrn_Wilson_B_factor 2.75
_oxford_diffrn_Wilson_scale 1.34
_oxford_refine_ls_r_factor_ref 0.0618
_oxford_refine_ls_scale 0.6277(8)
_oxford_reflns_number_all 29195
_oxford_structure_analysis_title 'XRD\SP_Cu13\SP_Cu13.cif_od At 13: 7 on 14/ 7'
_cod_data_source_file d2cc05478g2.cif
_cod_data_source_block 'global_CCDC5'
_cod_depositor_comments
;
The following automatic conversions were performed:

data item '_chemical_melting_point' value 'not measured' was changed
to '?' -- the value is undefined or not given.

data item '_exptl_crystal_density_meas' value 'not measured' was
changed to '?' -- the value is perceived as not measured.

Automatic conversion script
Id: cif_fix_values 7556 2019-12-06 15:28:31Z antanas 

 Adding full bibliography for 7131064--7131069.cif.
;
_cod_original_sg_symbol_H-M 'P 21/n '
_cod_database_code 7131069
_oxford_refine_reflns_threshold_expression_ref I>-3.0\s(I)
_platon_squeeze_void_probe_radius 1.20

loop_
_symmetry_equiv_pos_as_xyz
x,y,z
-x,-y,-z
x+1/2,-y+1/2,z+1/2
-x+1/2,y+1/2,-z+1/2

loop_
_atom_site_label
_atom_site_type_symbol
_atom_site_fract_x
_atom_site_fract_y
_atom_site_fract_z
_atom_site_U_iso_or_equiv
_atom_site_occupancy
_atom_site_adp_type
_atom_site_refinement_flags_posn
_atom_site_refinement_flags_adp
_atom_site_refinement_flags_occupancy
_atom_site_disorder_assembly
_atom_site_disorder_group
_atom_site_attached_hydrogens
C1 C 0.9254(2) 0.72566(15) 0.13469(19) 0.0440 1.0000 Uani . . . . . .
C2 C 0.9817(3) 0.75616(17) 0.1235(2) 0.0516 1.0000 Uani . . . . . .
C3 C 1.0291(3) 0.7636(2) 0.1842(3) 0.0751 1.0000 Uani . . . . . .
C4 C 0.9489(3) 0.79434(18) 0.0960(3) 0.0675 1.0000 Uani . . . . . .
C5 C 1.0249(3) 0.73702(19) 0.0739(2) 0.0598 1.0000 Uani . . . . . .
C6 C 0.6467(2) 0.77222(10) 0.35811(16) 0.0388 1.0000 Uani D . . . . .
C7 C 0.6483(2) 0.81192(9) 0.39417(15) 0.0545 1.0000 Uani D . . . . .
C11 C 0.7930(3) 0.72828(15) -0.03898(19) 0.0468 1.0000 Uani . . . . . .
C12 C 0.7285(3) 0.74670(19) -0.0718(3) 0.0622 1.0000 Uani . . . . . .
C13 C 0.8423(3) 0.71383(17) -0.0854(2) 0.0538 1.0000 Uani . . . . . .
C14 C 0.4780(2) 0.78119(13) 0.2141(2) 0.0404 1.0000 Uani . . . . . .
C15 C 0.4210(3) 0.79028(16) 0.2554(3) 0.0589 1.0000 Uani . . . . . .
C16 C 0.4551(3) 0.78813(16) 0.1443(2) 0.0555 1.0000 Uani . . . . . .
C17 C 0.97432(18) 0.59274(14) 0.24978(19) 0.0487 1.0000 Uani D . . . . .
C18 C 1.04673(16) 0.58144(12) 0.28167(19) 0.0709 1.0000 Uani D . . . . .
C22 C 0.8479(2) 0.60844(14) 0.06035(18) 0.0389 1.0000 Uani . . . . . .
C23 C 0.9067(2) 0.60150(16) 0.0181(2) 0.0475 1.0000 Uani . . . . . .
C24 C 0.9606(3) 0.6343(2) 0.0291(3) 0.0630 1.0000 Uani . . . . . .
C25 C 0.8781(3) 0.60019(19) -0.0526(2) 0.0585 1.0000 Uani . . . . . .
C26 C 0.9394(3) 0.5616(2) 0.0382(3) 0.0697 1.0000 Uani . . . . . .
C27 C 0.7024(2) 0.64056(14) 0.47049(17) 0.0424 1.0000 Uani . . . . . .
C28 C 0.7177(3) 0.63867(17) 0.5434(2) 0.0595 1.0000 Uani . . . . . .
C29 C 0.7831(4) 0.6612(2) 0.5642(3) 0.0758 1.0000 Uani . . . . . .
C30 C 0.6553(4) 0.6594(3) 0.5702(3) 0.0888 1.0000 Uani . . . . . .
C31 C 0.7213(4) 0.5956(2) 0.5655(2) 0.0739 1.0000 Uani . . . . . .
C32 C 0.5186(2) 0.66324(11) 0.32832(16) 0.0320 1.0000 Uani . . . . . .
C33 C 0.4699(2) 0.67614(13) 0.37661(17) 0.0357 1.0000 Uani . . . . . .
C34 C 0.4961(2) 0.71514(15) 0.4071(2) 0.0452 1.0000 Uani . . . . . .
C35 C 0.4733(3) 0.64309(15) 0.4268(2) 0.0468 1.0000 Uani . . . . . .
C36 C 0.3949(2) 0.68080(14) 0.34595(19) 0.0412 1.0000 Uani . . . . . .
C37 C 0.8786(3) 0.48398(17) 0.1757(3) 0.0630 1.0000 Uani . . . . . .
C38 C 0.8311(5) 0.4511(2) 0.1812(4) 0.0906 1.0000 Uani . . . . . .
C39 C 0.9385(3) 0.4756(2) 0.1372(3) 0.0728 1.0000 Uani . . . . . .
C40 C 0.5802(3) 0.53562(15) 0.4235(2) 0.0493 1.0000 Uani . . . . . .
C41 C 0.5416(3) 0.54996(18) 0.4770(2) 0.0601 1.0000 Uani . . . . . .
C42 C 0.5700(5) 0.4943(3) 0.3988(4) 0.0942 1.0000 Uani . . . . . .
C43 C 0.7779(3) 0.49060(17) -0.0266(2) 0.0576 1.0000 Uani . . . . . .
C44 C 0.8109(4) 0.4585(2) -0.0661(3) 0.0785 1.0000 Uani . . . . . .
C45 C 0.8789(6) 0.4781(3) -0.0885(6) 0.1393 1.0000 Uani . . . . . .
C46 C 0.8338(6) 0.4234(2) -0.0281(4) 0.1042 1.0000 Uani . . . . . .
C47 C 0.7627(6) 0.4483(3) -0.1234(4) 0.1167 1.0000 Uani . . . . . .
C54 C 0.7096(3) 0.61955(18) -0.13657(19) 0.0521 1.0000 Uani . . . . . .
C55 C 0.7100(4) 0.6242(2) -0.2097(2) 0.0697 1.0000 Uani . . . . . .
C56 C 0.7800(5) 0.6085(4) -0.2252(3) 0.1126 1.0000 Uani . . . . . .
C57 C 0.7032(7) 0.6672(3) -0.2296(3) 0.1235 1.0000 Uani . . . . . .
C58 C 0.6543(5) 0.5978(3) -0.2425(3) 0.1102 1.0000 Uani . . . . . .
C65 C 0.37649(18) 0.55775(12) 0.31369(19) 0.0434 1.0000 Uani D . . . . .
C66 C 0.31742(15) 0.54050(11) 0.34936(16) 0.0609 1.0000 Uani D . . . . .
C70 C 0.3221(2) 0.68308(13) 0.18726(18) 0.0364 1.0000 Uani . . . . . .
C71 C 0.2481(2) 0.70070(14) 0.1814(2) 0.0437 1.0000 Uani . . . . . .
C72 C 0.1970(3) 0.67059(18) 0.1498(3) 0.0678 1.0000 Uani . . . . . .
C73 C 0.2445(3) 0.73906(17) 0.1435(3) 0.0586 1.0000 Uani . . . . . .
C74 C 0.2314(3) 0.7086(2) 0.2493(3) 0.0644 1.0000 Uani . . . . . .
O1 O 0.66249(12) 0.62715(7) 0.17781(10) 0.0279 1.0000 Uani . . . . . .
O2 O 0.60638(13) 0.58783(8) 0.26915(11) 0.0300 1.0000 Uani . . . . . .
O3 O 0.74252(13) 0.56473(8) 0.15860(12) 0.0328 1.0000 Uani . . . . . .
O4 O 0.70571(13) 0.66243(8) 0.07627(11) 0.0318 1.0000 Uani . . . . . .
O5 O 0.56894(13) 0.68480(8) 0.18633(11) 0.0300 1.0000 Uani . . . . . .
O6 O 0.79571(14) 0.68773(8) 0.18459(11) 0.0338 1.0000 Uani . . . . . .
O7 O 0.82074(13) 0.61902(9) 0.24248(12) 0.0339 1.0000 Uani . . . . . .
O8 O 0.71827(13) 0.63743(8) 0.32688(11) 0.0314 1.0000 Uani . . . . . .
O9 O 0.69197(13) 0.70544(8) 0.26840(11) 0.0319 1.0000 Uani . . . . . .
O10 O 0.68060(18) 0.60949(10) 0.44224(13) 0.0465 1.0000 Uani . . . . . .
O11 O 0.71064(18) 0.67427(10) 0.44637(13) 0.0466 1.0000 Uani . . . . . .
O12 O 0.67935(17) 0.74390(9) 0.38654(13) 0.0426 1.0000 Uani . . . . . .
O13 O 0.61539(16) 0.77115(9) 0.30334(13) 0.0408 1.0000 Uani . . . . . .
O14 O 0.93048(15) 0.56597(11) 0.23772(16) 0.0487 1.0000 Uani . . . . . .
O15 O 0.96528(15) 0.62968(11) 0.24037(15) 0.0490 1.0000 Uani . . . . . .
O16 O 0.93966(16) 0.70078(11) 0.17870(15) 0.0494 1.0000 Uani . . . . . .
O17 O 0.87064(17) 0.72704(11) 0.09780(14) 0.0490 1.0000 Uani . . . . . .
O18 O 0.64307(16) 0.61070(10) -0.01539(15) 0.0472 1.0000 Uani D . . . . .
O19 O 0.67411(16) 0.53775(11) 0.04404(14) 0.0494 1.0000 Uani D . . . . .
O20 O 0.45028(15) 0.64058(9) 0.14543(12) 0.0388 1.0000 Uani D . . . . .
O21 O 0.47369(15) 0.56766(9) 0.20823(13) 0.0407 1.0000 Uani D . . . . .
O22 O 0.7882(2) 0.48749(11) 0.03333(16) 0.0556 1.0000 Uani . . . . . .
O23 O 0.7475(2) 0.51808(11) -0.05708(16) 0.0573 1.0000 Uani . . . . . .
O24 O 0.7084(2) 0.58473(12) -0.11640(14) 0.0552 1.0000 Uani . . . . . .
O25 O 0.71112(19) 0.65083(12) -0.10490(13) 0.0540 1.0000 Uani . . . . . .
O26 O 0.43775(15) 0.54687(10) 0.32962(14) 0.0435 1.0000 Uani . . . . . .
O27 O 0.35704(15) 0.58314(9) 0.27150(14) 0.0416 1.0000 Uani . . . . . .
O28 O 0.32778(14) 0.64725(9) 0.20251(13) 0.0388 1.0000 Uani . . . . . .
O29 O 0.37122(14) 0.70653(9) 0.17833(14) 0.0394 1.0000 Uani . . . . . .
O30 O 0.78701(14) 0.59613(9) 0.04174(12) 0.0379 1.0000 Uani . . . . . .
O31 O 0.86078(16) 0.62491(12) 0.11275(14) 0.0495 1.0000 Uani . . . . . .
O32 O 0.77463(19) 0.69621(10) 0.00068(13) 0.0498 1.0000 Uani . . . . . .
O33 O 0.58204(14) 0.67071(10) 0.33822(13) 0.0416 1.0000 Uani . . . . . .
O34 O 0.49500(13) 0.64449(8) 0.27824(11) 0.0323 1.0000 Uani . . . . . .
O35 O 0.50186(15) 0.74129(9) 0.22365(14) 0.0399 1.0000 Uani . . . . . .
O36 O 0.84254(17) 0.51945(10) 0.15262(16) 0.0495 1.0000 Uani . . . . . .
O37 O 0.57638(16) 0.56420(10) 0.37313(13) 0.0425 1.0000 Uani . . . . . .
O38 O 0.7548(3) 0.54313(15) 0.3103(2) 0.0896 1.0000 Uani . . . . . .
O39 O 0.67730(17) 0.51549(9) 0.24518(15) 0.0466 1.0000 Uani . . . . . .
O40 O 0.7336(3) 0.47971(15) 0.3174(3) 0.0956 1.0000 Uani . . . . . .
O41 O 0.6716(2) 0.74846(12) 0.12881(18) 0.0665 1.0000 Uani . . . . . .
O42 O 0.59378(15) 0.71792(9) 0.06602(13) 0.0402 1.0000 Uani . . . . . .
O43 O 0.6120(2) 0.78075(12) 0.05213(19) 0.0661 1.0000 Uani . . . . . .
O44 O 0.8720(3) 0.67699(16) 0.3475(2) 0.0656 0.6388 Uani D . . 7 1 .
O45 O 0.9249(3) 0.65136(19) 0.4329(3) 0.0764 0.6388 Uani D . . 7 1 .
O46 O 0.8523(3) 0.61601(14) 0.3725(2) 0.0497 0.6388 Uani D . . 7 1 .
N1 N 0.7233(3) 0.51275(15) 0.2919(2) 0.0663 1.0000 Uani . . . . . .
N2 N 0.6258(2) 0.74996(13) 0.08216(18) 0.0500 1.0000 Uani . . . . . .
N3 N 0.8838(3) 0.64789(13) 0.3839(2) 0.0582 0.6388 Uani D . . 7 1 .
Cu1 Cu 0.63279(3) 0.675091(16) 0.12605(2) 0.0280 1.0000 Uani . . . . . .
Cu2 Cu 0.74381(3) 0.657875(17) 0.24497(2) 0.0296 1.0000 Uani . . . . . .
Cu3 Cu 0.67256(3) 0.572258(16) 0.21393(2) 0.0292 1.0000 Uani . . . . . .
Cu4 Cu 0.72475(3) 0.611806(16) 0.11193(2) 0.0289 1.0000 Uani . . . . . .
Cu5 Cu 0.78807(3) 0.694493(18) 0.09127(2) 0.0340 1.0000 Uani . . . . . .
Cu6 Cu 0.88333(3) 0.657471(19) 0.20526(3) 0.0367 1.0000 Uani . . . . . .
Cu7 Cu 0.83588(3) 0.567528(19) 0.20001(3) 0.0361 1.0000 Uani . . . . . .
Cu8 Cu 0.75873(3) 0.524261(19) 0.09611(3) 0.0402 1.0000 Uani . . . . . .
Cu9 Cu 0.70554(3) 0.655207(19) -0.01450(2) 0.0372 1.0000 Uani . . . . . .
Cu10 Cu 0.69262(3) 0.690170(17) 0.35914(2) 0.0324 1.0000 Uani . . . . . .
Cu11 Cu 0.58046(3) 0.635300(16) 0.22728(2) 0.0274 1.0000 Uani . . . . . .
Cu12 Cu 0.64790(3) 0.599999(17) 0.35419(2) 0.0312 1.0000 Uani . . . . . .
Cu13 Cu 0.59683(3) 0.726820(16) 0.24579(2) 0.0313 1.0000 Uani . . . . . .
Cu14 Cu 0.46911(3) 0.693480(16) 0.17941(2) 0.0307 1.0000 Uani . . . . . .
Cu15 Cu 0.52111(3) 0.563737(17) 0.29282(2) 0.0311 1.0000 Uani . . . . . .
Cu16 Cu 0.40655(3) 0.610501(17) 0.20878(2) 0.0320 1.0000 Uani . . . . . .
Cu17 Cu 0.69615(3) 0.56384(2) -0.03235(3) 0.0416 1.0000 Uani . . . . . .
C100 C 0.7109(4) 0.83566(19) 0.3786(4) 0.0732 0.5708 Uani D . . 1 1 .
C101 C 0.7232(4) 0.8249(2) 0.4095(5) 0.0736 0.4292 Uani D . . 1 2 .
C90 C 0.6143(6) 0.80640(19) 0.4551(4) 0.0607 0.4292 Uani D . . 1 2 .
C91 C 0.6531(5) 0.80372(17) 0.4647(3) 0.0749 0.5708 Uani D . . 1 1 .
C80 C 0.5819(4) 0.83499(19) 0.3738(4) 0.0721 0.5708 Uani D . . 1 1 .
C81 C 0.6090(6) 0.84281(18) 0.3531(3) 0.0739 0.4292 Uani D . . 1 2 .
C210 C 1.0565(3) 0.53645(18) 0.2764(4) 0.0938 0.8119 Uani D . . 2 1 .
C211 C 1.0857(6) 0.5585(7) 0.2343(5) 0.0806 0.1881 Uani D . . 2 2 .
C190 C 1.0518(3) 0.5937(3) 0.3513(3) 0.0943 0.8119 Uani D . . 2 1 .
C191 C 1.0381(3) 0.5557(7) 0.3394(8) 0.0749 0.1881 Uani D . . 2 2 .
C200 C 1.1017(2) 0.6031(2) 0.2481(3) 0.0733 0.8119 Uani D . . 2 1 .
C201 C 1.0862(6) 0.6194(2) 0.3020(11) 0.0788 0.1881 Uani D . . 2 2 .
C670 C 0.3379(5) 0.4993(3) 0.3734(8) 0.0542 0.2449 Uani D . . 3 2 .
C671 C 0.3486(3) 0.5135(2) 0.4022(3) 0.0911 0.7551 Uani D . . 3 1 .
C690 C 0.2519(4) 0.5382(5) 0.3044(4) 0.0744 0.2449 Uani D . . 3 2 .
C691 C 0.2685(3) 0.5171(2) 0.3033(3) 0.0759 0.7551 Uani D . . 3 1 .
C680 C 0.3060(7) 0.5673(3) 0.4046(6) 0.0756 0.2449 Uani D . . 3 2 .
C681 C 0.2786(3) 0.57438(19) 0.3771(3) 0.0703 0.7551 Uani D . . 3 1 .
C620 C 0.4378(3) 0.5289(2) 0.1949(4) 0.0479 0.3549 Uani D . . 4 2 .
C621 C 0.4703(5) 0.5357(3) 0.1638(4) 0.0507 0.3302 Uani D . . 4 1 .
C630 C 0.4331(10) 0.5015(3) 0.1874(7) 0.0685 0.3302 Uani D . . 4 1 .
C631 C 0.4873(6) 0.4950(2) 0.2059(5) 0.0493 0.3549 Uani D . . 4 2 .
C640 C 0.4253(8) 0.5214(3) 0.1253(5) 0.0655 0.3549 Uani D . . 4 2 .
C641 C 0.4167(11) 0.5431(4) 0.1105(6) 0.0964 0.3302 Uani D . . 4 1 .
C590 C 0.4351(4) 0.63288(19) 0.0811(3) 0.0481 0.4217 Uani D . . 5 1 .
C591 C 0.4372(6) 0.6262(4) 0.0848(4) 0.0487 0.2268 Uani D . . 5 2 .
C610 C 0.3679(7) 0.6422(9) 0.0557(6) 0.0666 0.2268 Uani D . . 5 2 .
C611 C 0.4096(8) 0.6710(4) 0.0474(3) 0.0745 0.4217 Uani D . . 5 1 .
C600 C 0.5018(6) 0.6208(4) 0.0531(4) 0.0643 0.4217 Uani D . . 5 1 .
C601 C 0.4924(9) 0.6420(8) 0.0444(5) 0.0564 0.2268 Uani D . . 5 2 .
C511 C 0.6264(5) 0.5086(2) 0.0334(4) 0.0789 0.3150 Uani D . . 6 2 .
C480 C 0.5748(3) 0.6153(2) -0.0298(4) 0.0558 0.3515 Uani D . . 6 1 .
C531 C 0.5620(6) 0.5227(5) 0.0002(8) 0.0704 0.3150 Uani D . . 6 2 .
C521 C 0.6245(8) 0.4823(5) 0.0875(8) 0.0728 0.3150 Uani D . . 6 2 .
C500 C 0.5578(6) 0.6519(3) -0.0636(8) 0.0672 0.3515 Uani D . . 6 1 .
C490 C 0.5408(6) 0.5788(4) -0.0515(9) 0.0715 0.3515 Uani D . . 6 1 .
C311 C 1.0396(3) 0.7234(4) 0.4053(3) 0.1178 1.0000 Uani D . . . . .
N7 N 0.9654(3) 0.7327(3) 0.4051(3) 0.1164 1.0000 Uani D . . . . .
C312 C 0.9438(3) 0.7403(4) 0.4692(3) 0.1125 1.0000 Uani D . . . . .
C315 C 0.8675(4) 0.7441(4) 0.4697(4) 0.1214 1.0000 Uani D . . . . .
C314 C 1.0600(4) 0.7128(4) 0.3413(3) 0.1129 1.0000 Uani D . . . . .
O490 O 0.8487(3) 0.7139(2) 0.3135(3) 0.0702 0.3612 Uani D . . 7 2 .
O491 O 0.8484(2) 0.81573(15) 0.2661(3) 0.0918 0.6388 Uani D . . 7 1 .
O480 O 0.8862(3) 0.7743(3) 0.3181(3) 0.0831 0.3612 Uani D . . 7 2 .
O481 O 0.8258(2) 0.76641(18) 0.2031(3) 0.1075 0.6388 Uani D . . 7 1 .
O470 O 0.7985(3) 0.7585(2) 0.2514(3) 0.0597 0.3612 Uani D . . 7 2 .
O471 O 0.7888(2) 0.76625(18) 0.2946(3) 0.1049 0.6388 Uani D . . 7 1 .
N40 N 0.8445(3) 0.74887(19) 0.2943(2) 0.0694 0.3612 Uani D . . 7 2 .
N41 N 0.82084(18) 0.78267(13) 0.2546(2) 0.0841 0.6388 Uani D . . 7 1 .
O50 O 0.8183(6) 0.6169(6) 0.4213(5) 0.1036 0.3612 Uani D . . 7 2 .
N4 N 0.8732(4) 0.5994(4) 0.4142(3) 0.1056 0.3612 Uani D . . 7 2 .
O52 O 0.9080(7) 0.5843(6) 0.4612(5) 0.1226 0.3612 Uani D . . 7 2 .
O51 O 0.8907(7) 0.5939(6) 0.3599(4) 0.1120 0.3612 Uani D . . 7 2 .
N8 N 0.7754(10) 0.3805(4) 0.4077(8) 0.3959 1.0000 Uani D . . . . .
C305 C 0.8235(15) 0.3471(7) 0.3169(10) 0.3926 1.0000 Uani D . . . . .
C303 C 0.7595(17) 0.3405(4) 0.4332(10) 0.3954 1.0000 Uani D . . . . .
C301 C 0.7092(14) 0.4028(6) 0.4160(9) 0.3969 1.0000 Uani D . . . . .
C306 C 0.7289(18) 0.3425(6) 0.4940(12) 0.3966 1.0000 Uani D . . . . .
C302 C 0.7677(12) 0.3728(7) 0.3379(7) 0.3961 1.0000 Uani D . . . . .
C304 C 0.6562(11) 0.4003(8) 0.3588(14) 0.4013 1.0000 Uani D . . . . .
C313 C 0.9609(5) 0.7716(3) 0.3664(4) 0.1425 1.0000 Uani D . . . . .
C316 C 1.0150(7) 0.8024(4) 0.3910(6) 0.1572 1.0000 Uani D . . . . .
H31 H 1.0625 0.7838 0.1774 0.1108 1.0000 Uiso R . . . . .
H32 H 1.0006 0.7723 0.2167 0.1108 1.0000 Uiso R . . . . .
H33 H 1.0524 0.7394 0.1984 0.1109 1.0000 Uiso R . . . . .
H41 H 0.9841 0.8140 0.0922 0.0979 1.0000 Uiso R . . . . .
H42 H 0.9161 0.8043 0.1234 0.0979 1.0000 Uiso R . . . . .
H43 H 0.9248 0.7893 0.0553 0.0978 1.0000 Uiso R . . . . .
H51 H 1.0587 0.7563 0.0616 0.0889 1.0000 Uiso R . . . . .
H52 H 1.0493 0.7137 0.0916 0.0890 1.0000 Uiso R . . . . .
H53 H 0.9946 0.7296 0.0361 0.0887 1.0000 Uiso R . . . . .
H111 H 0.8169 0.7490 -0.0118 0.0557 1.0000 Uiso R . . . . .
H121 H 0.6971 0.7536 -0.0416 0.0929 1.0000 Uiso R . . . . .
H123 H 0.7427 0.7703 -0.0927 0.0926 1.0000 Uiso R . . . . .
H122 H 0.7065 0.7289 -0.1031 0.0930 1.0000 Uiso R . . . . .
H131 H 0.8863 0.7059 -0.0628 0.0807 1.0000 Uiso R . . . . .
H132 H 0.8496 0.7350 -0.1145 0.0809 1.0000 Uiso R . . . . .
H133 H 0.8221 0.6911 -0.1085 0.0810 1.0000 Uiso R . . . . .
H141 H 0.5172 0.7990 0.2270 0.0476 1.0000 Uiso R . . . . .
H151 H 0.4362 0.7854 0.2994 0.0901 1.0000 Uiso R . . . . .
H153 H 0.4074 0.8176 0.2505 0.0903 1.0000 Uiso R . . . . .
H152 H 0.3814 0.7732 0.2412 0.0898 1.0000 Uiso R . . . . .
H161 H 0.4911 0.7803 0.1196 0.0818 1.0000 Uiso R . . . . .
H163 H 0.4447 0.8155 0.1373 0.0818 1.0000 Uiso R . . . . .
H162 H 0.4137 0.7728 0.1335 0.0817 1.0000 Uiso R . . . . .
H241 H 0.9967 0.6305 0.0015 0.0949 1.0000 Uiso R . . . . .
H243 H 0.9390 0.6601 0.0208 0.0950 1.0000 Uiso R . . . . .
H242 H 0.9807 0.6327 0.0729 0.0950 1.0000 Uiso R . . . . .
H251 H 0.9163 0.5966 -0.0787 0.0890 1.0000 Uiso R . . . . .
H252 H 0.8528 0.6245 -0.0647 0.0887 1.0000 Uiso R . . . . .
H253 H 0.8468 0.5777 -0.0590 0.0887 1.0000 Uiso R . . . . .
H262 H 0.9761 0.5565 0.0128 0.1039 1.0000 Uiso R . . . . .
H261 H 0.9571 0.5632 0.0825 0.1039 1.0000 Uiso R . . . . .
H263 H 0.9051 0.5408 0.0321 0.1039 1.0000 Uiso R . . . . .
H292 H 0.7978 0.6567 0.6083 0.1138 1.0000 Uiso R . . . . .
H291 H 0.7754 0.6889 0.5575 0.1140 1.0000 Uiso R . . . . .
H293 H 0.8192 0.6525 0.5391 0.1138 1.0000 Uiso R . . . . .
H302 H 0.6603 0.6582 0.6155 0.1308 1.0000 Uiso R . . . . .
H301 H 0.6537 0.6870 0.5573 0.1308 1.0000 Uiso R . . . . .
H303 H 0.6127 0.6466 0.5548 0.1311 1.0000 Uiso R . . . . .
H312 H 0.7316 0.5944 0.6103 0.1099 1.0000 Uiso R . . . . .
H311 H 0.7568 0.5821 0.5460 0.1096 1.0000 Uiso R . . . . .
H313 H 0.6773 0.5829 0.5539 0.1097 1.0000 Uiso R . . . . .
H341 H 0.4643 0.7236 0.4366 0.0680 1.0000 Uiso R . . . . .
H343 H 0.4992 0.7354 0.3758 0.0679 1.0000 Uiso R . . . . .
H342 H 0.5405 0.7109 0.4300 0.0680 1.0000 Uiso R . . . . .
H351 H 0.4479 0.6515 0.4611 0.0696 1.0000 Uiso R . . . . .
H353 H 0.5209 0.6381 0.4424 0.0700 1.0000 Uiso R . . . . .
H352 H 0.4522 0.6195 0.4081 0.0698 1.0000 Uiso R . . . . .
H361 H 0.3658 0.6900 0.3768 0.0617 1.0000 Uiso R . . . . .
H363 H 0.3944 0.7003 0.3131 0.0615 1.0000 Uiso R . . . . .
H362 H 0.3782 0.6559 0.3288 0.0616 1.0000 Uiso R . . . . .
H371 H 0.8986 0.4887 0.2202 0.0748 1.0000 Uiso R . . . . .
H382 H 0.7911 0.4605 0.2002 0.1350 1.0000 Uiso R . . . . .
H381 H 0.8545 0.4313 0.2086 0.1351 1.0000 Uiso R . . . . .
H383 H 0.8178 0.4402 0.1399 0.1351 1.0000 Uiso R . . . . .
H391 H 0.9717 0.4961 0.1430 0.1078 1.0000 Uiso R . . . . .
H392 H 0.9605 0.4512 0.1505 0.1078 1.0000 Uiso R . . . . .
H393 H 0.9222 0.4736 0.0935 0.1079 1.0000 Uiso R . . . . .
H401 H 0.6306 0.5333 0.4403 0.0577 1.0000 Uiso R . . . . .
H411 H 0.5595 0.5756 0.4898 0.0899 1.0000 Uiso R . . . . .
H413 H 0.5492 0.5318 0.5123 0.0898 1.0000 Uiso R . . . . .
H412 H 0.4931 0.5514 0.4633 0.0898 1.0000 Uiso R . . . . .
H421 H 0.6054 0.4892 0.3702 0.1420 1.0000 Uiso R . . . . .
H423 H 0.5756 0.4754 0.4339 0.1421 1.0000 Uiso R . . . . .
H422 H 0.5238 0.4918 0.3761 0.1421 1.0000 Uiso R . . . . .
H451 H 0.9065 0.4577 -0.1054 0.1969 1.0000 Uiso R . . . . .
H453 H 0.9048 0.4906 -0.0526 0.1970 1.0000 Uiso R . . . . .
H452 H 0.8660 0.4978 -0.1206 0.1971 1.0000 Uiso R . . . . .
H461 H 0.8579 0.4059 -0.0538 0.1520 1.0000 Uiso R . . . . .
H462 H 0.8645 0.4313 0.0080 0.1518 1.0000 Uiso R . . . . .
H463 H 0.7940 0.4102 -0.0144 0.1519 1.0000 Uiso R . . . . .
H471 H 0.7863 0.4308 -0.1500 0.1821 1.0000 Uiso R . . . . .
H472 H 0.7498 0.4723 -0.1459 0.1819 1.0000 Uiso R . . . . .
H473 H 0.7215 0.4355 -0.1111 0.1819 1.0000 Uiso R . . . . .
H561 H 0.7838 0.6131 -0.2693 0.1688 1.0000 Uiso R . . . . .
H562 H 0.8168 0.6225 -0.2002 0.1689 1.0000 Uiso R . . . . .
H563 H 0.7835 0.5804 -0.2165 0.1689 1.0000 Uiso R . . . . .
H571 H 0.6988 0.6688 -0.2750 0.1920 1.0000 Uiso R . . . . .
H572 H 0.7441 0.6813 -0.2122 0.1920 1.0000 Uiso R . . . . .
H573 H 0.6629 0.6786 -0.2133 0.1920 1.0000 Uiso R . . . . .
H581 H 0.6609 0.5956 -0.2866 0.1608 1.0000 Uiso R . . . . .
H582 H 0.6097 0.6095 -0.2389 0.1611 1.0000 Uiso R . . . . .
H583 H 0.6557 0.5716 -0.2238 0.1609 1.0000 Uiso R . . . . .
H721 H 0.1510 0.6820 0.1456 0.1019 1.0000 Uiso R . . . . .
H723 H 0.2091 0.6642 0.1083 0.1017 1.0000 Uiso R . . . . .
H722 H 0.1966 0.6472 0.1751 0.1022 1.0000 Uiso R . . . . .
H731 H 0.1978 0.7498 0.1414 0.0888 1.0000 Uiso R . . . . .
H733 H 0.2767 0.7581 0.1638 0.0888 1.0000 Uiso R . . . . .
H732 H 0.2566 0.7340 0.1016 0.0888 1.0000 Uiso R . . . . .
H741 H 0.1850 0.7186 0.2482 0.0973 1.0000 Uiso R . . . . .
H743 H 0.2637 0.7280 0.2686 0.0969 1.0000 Uiso R . . . . .
H742 H 0.2351 0.6841 0.2732 0.0970 1.0000 Uiso R . . . . .
H1001 H 0.7116 0.8604 0.4013 0.1070 0.5708 Uiso R . . 1 1 .
H1003 H 0.7526 0.8206 0.3912 0.1069 0.5708 Uiso R . . 1 1 .
H1002 H 0.7069 0.8405 0.3336 0.1069 0.5708 Uiso R . . 1 1 .
H1011 H 0.7243 0.8520 0.4234 0.1070 0.4292 Uiso R . . 1 2 .
H1012 H 0.7474 0.8222 0.3723 0.1070 0.4292 Uiso R . . 1 2 .
H1013 H 0.7446 0.8083 0.4430 0.1068 0.4292 Uiso R . . 1 2 .
H901 H 0.6234 0.8295 0.4813 0.0900 0.4292 Uiso R . . 1 2 .
H902 H 0.6330 0.7830 0.4768 0.0900 0.4292 Uiso R . . 1 2 .
H903 H 0.5650 0.8034 0.4450 0.0899 0.4292 Uiso R . . 1 2 .
H911 H 0.6463 0.8283 0.4865 0.1100 0.5708 Uiso R . . 1 1 .
H912 H 0.6987 0.7936 0.4774 0.1100 0.5708 Uiso R . . 1 1 .
H913 H 0.6186 0.7844 0.4734 0.1099 0.5708 Uiso R . . 1 1 .
H801 H 0.5861 0.8614 0.3911 0.1059 0.5708 Uiso R . . 1 1 .
H802 H 0.5748 0.8363 0.3283 0.1061 0.5708 Uiso R . . 1 1 .
H803 H 0.5429 0.8220 0.3899 0.1058 0.5708 Uiso R . . 1 1 .
H811 H 0.6111 0.8675 0.3764 0.1060 0.4292 Uiso R . . 1 2 .
H812 H 0.6307 0.8458 0.3144 0.1060 0.4292 Uiso R . . 1 2 .
H813 H 0.5614 0.8343 0.3444 0.1060 0.4292 Uiso R . . 1 2 .
H2101 H 1.0956 0.5288 0.3054 0.1348 0.8119 Uiso R . . 2 1 .
H2102 H 1.0658 0.5298 0.2342 0.1345 0.8119 Uiso R . . 2 1 .
H2103 H 1.0164 0.5228 0.2875 0.1347 0.8119 Uiso R . . 2 1 .
H2111 H 1.1241 0.5450 0.2572 0.1170 0.1881 Uiso R . . 2 2 .
H2112 H 1.1025 0.5755 0.2027 0.1170 0.1881 Uiso R . . 2 2 .
H2113 H 1.0547 0.5392 0.2141 0.1169 0.1881 Uiso R . . 2 2 .
H1901 H 1.0979 0.5869 0.3708 0.1389 0.8119 Uiso R . . 2 1 .
H1902 H 1.0450 0.6220 0.3550 0.1390 0.8119 Uiso R . . 2 1 .
H1903 H 1.0176 0.5793 0.3729 0.1389 0.8119 Uiso R . . 2 1 .
H1911 H 1.0822 0.5437 0.3558 0.1090 0.1881 Uiso R . . 2 2 .
H1912 H 1.0229 0.5728 0.3710 0.1090 0.1881 Uiso R . . 2 2 .
H1913 H 1.0041 0.5351 0.3287 0.1090 0.1881 Uiso R . . 2 2 .
H2001 H 1.1463 0.5981 0.2707 0.1090 0.8119 Uiso R . . 2 1 .
H2002 H 1.0939 0.6314 0.2471 0.1090 0.8119 Uiso R . . 2 1 .
H2003 H 1.1021 0.5936 0.2052 0.1090 0.8119 Uiso R . . 2 1 .
H2012 H 1.1406 0.6096 0.3049 0.1150 0.1881 Uiso R . . 2 2 .
H2011 H 1.0841 0.6371 0.2595 0.1150 0.1881 Uiso R . . 2 2 .
H2013 H 1.0592 0.6341 0.3530 0.1150 0.1881 Uiso R . . 2 2 .
H6702 H 0.2995 0.4872 0.3917 0.0840 0.2449 Uiso R . . 3 2 .
H6701 H 0.3776 0.5003 0.4047 0.0841 0.2449 Uiso R . . 3 2 .
H6703 H 0.3492 0.4836 0.3379 0.0839 0.2449 Uiso R . . 3 2 .
H6712 H 0.3128 0.4980 0.4186 0.1321 0.7551 Uiso R . . 3 1 .
H6711 H 0.3707 0.5297 0.4357 0.1318 0.7551 Uiso R . . 3 1 .
H6713 H 0.3823 0.4960 0.3865 0.1321 0.7551 Uiso R . . 3 1 .
H6902 H 0.2141 0.5298 0.3274 0.1110 0.2449 Uiso R . . 3 2 .
H6901 H 0.2422 0.5643 0.2875 0.1110 0.2449 Uiso R . . 3 2 .
H6903 H 0.2573 0.5200 0.2705 0.1109 0.2449 Uiso R . . 3 2 .
H6911 H 0.2327 0.5053 0.3263 0.1120 0.7551 Uiso R . . 3 1 .
H6912 H 0.2484 0.5348 0.2712 0.1119 0.7551 Uiso R . . 3 1 .
H6913 H 0.2950 0.4967 0.2849 0.1121 0.7551 Uiso R . . 3 1 .
H6801 H 0.2574 0.5697 0.4099 0.1101 0.2449 Uiso R . . 3 2 .
H6802 H 0.3252 0.5931 0.3975 0.1101 0.2449 Uiso R . . 3 2 .
H6803 H 0.3303 0.5557 0.4420 0.1100 0.2449 Uiso R . . 3 2 .
H6811 H 0.2464 0.5643 0.4049 0.1051 0.7551 Uiso R . . 3 1 .
H6812 H 0.3117 0.5919 0.4001 0.1052 0.7551 Uiso R . . 3 1 .
H6813 H 0.2531 0.5886 0.3431 0.1049 0.7551 Uiso R . . 3 1 .
H6201 H 0.3979 0.5206 0.2148 0.0711 0.3549 Uiso R . . 4 2 .
H6211 H 0.5156 0.5296 0.1471 0.0619 0.3302 Uiso R . . 4 1 .
H6302 H 0.4147 0.4847 0.1530 0.0988 0.3302 Uiso R . . 4 1 .
H6301 H 0.4655 0.4868 0.2156 0.0988 0.3302 Uiso R . . 4 1 .
H6303 H 0.3959 0.5108 0.2097 0.0990 0.3302 Uiso R . . 4 1 .
H6311 H 0.4637 0.4710 0.1920 0.0690 0.3549 Uiso R . . 4 2 .
H6313 H 0.5042 0.4924 0.2495 0.0690 0.3549 Uiso R . . 4 2 .
H6312 H 0.5256 0.4996 0.1812 0.0691 0.3549 Uiso R . . 4 2 .
H6401 H 0.4280 0.4933 0.1180 0.0871 0.3549 Uiso R . . 4 2 .
H6403 H 0.3797 0.5305 0.1096 0.0871 0.3549 Uiso R . . 4 2 .
H6402 H 0.4598 0.5351 0.1037 0.0870 0.3549 Uiso R . . 4 2 .
H6411 H 0.4110 0.5201 0.0833 0.1360 0.3302 Uiso R . . 4 1 .
H6413 H 0.4256 0.5662 0.0854 0.1361 0.3302 Uiso R . . 4 1 .
H6412 H 0.3749 0.5473 0.1308 0.1360 0.3302 Uiso R . . 4 1 .
H5901 H 0.4000 0.6115 0.0733 0.0529 0.4217 Uiso R . . 5 1 .
H5911 H 0.4387 0.5983 0.0759 0.0720 0.2268 Uiso R . . 5 2 .
H6101 H 0.3747 0.6551 0.0162 0.0990 0.2268 Uiso R . . 5 2 .
H6102 H 0.3501 0.6608 0.0842 0.0990 0.2268 Uiso R . . 5 2 .
H6103 H 0.3359 0.6206 0.0484 0.0990 0.2268 Uiso R . . 5 2 .
H6111 H 0.3898 0.6646 0.0053 0.0990 0.4217 Uiso R . . 5 1 .
H6113 H 0.4472 0.6893 0.0448 0.0988 0.4217 Uiso R . . 5 1 .
H6112 H 0.3745 0.6829 0.0705 0.0991 0.4217 Uiso R . . 5 1 .
H6001 H 0.4927 0.6153 0.0084 0.0859 0.4217 Uiso R . . 5 1 .
H6003 H 0.5346 0.6422 0.0585 0.0860 0.4217 Uiso R . . 5 1 .
H6002 H 0.5218 0.5976 0.0741 0.0860 0.4217 Uiso R . . 5 1 .
H6011 H 0.4833 0.6325 0.0016 0.0800 0.2268 Uiso R . . 5 2 .
H6013 H 0.4930 0.6706 0.0443 0.0799 0.2268 Uiso R . . 5 2 .
H6012 H 0.5368 0.6323 0.0621 0.0800 0.2268 Uiso R . . 5 2 .
H5111 H 0.6367 0.4874 0.0051 0.1231 0.3150 Uiso R . . 6 2 .
H4801 H 0.5553 0.6190 0.0096 0.0850 0.3515 Uiso R . . 6 1 .
H5311 H 0.5287 0.5015 -0.0031 0.1121 0.3150 Uiso R . . 6 2 .
H5312 H 0.5706 0.5314 -0.0413 0.1120 0.3150 Uiso R . . 6 2 .
H5313 H 0.5446 0.5445 0.0233 0.1120 0.3150 Uiso R . . 6 2 .
H5212 H 0.6053 0.4572 0.0733 0.1200 0.3150 Uiso R . . 6 2 .
H5211 H 0.5951 0.4943 0.1159 0.1201 0.3150 Uiso R . . 6 2 .
H5213 H 0.6701 0.4780 0.1098 0.1200 0.3150 Uiso R . . 6 2 .
H5002 H 0.5104 0.6588 -0.0594 0.1020 0.3515 Uiso R . . 6 1 .
H5001 H 0.5875 0.6723 -0.0472 0.1020 0.3515 Uiso . . . 6 1 .
H5003 H 0.5635 0.6478 -0.1078 0.1020 0.3515 Uiso R . . 6 1 .
H4902 H 0.4927 0.5840 -0.0647 0.1090 0.3515 Uiso R . . 6 1 .
H4901 H 0.5632 0.5689 -0.0867 0.1090 0.3515 Uiso R . . 6 1 .
H4903 H 0.5448 0.5594 -0.0180 0.1090 0.3515 Uiso R . . 6 1 .
H3121 H 0.9682 0.7636 0.4883 0.1351 1.0000 Uiso R . . . . .
H3122 H 0.9561 0.7171 0.4950 0.1354 1.0000 Uiso R . . . . .
H3151 H 0.8575 0.7555 0.5094 0.1799 1.0000 Uiso R . . . . .
H3153 H 0.8507 0.7613 0.4345 0.1799 1.0000 Uiso R . . . . .
H3152 H 0.8463 0.7182 0.4638 0.1801 1.0000 Uiso R . . . . .
H3141 H 1.0862 0.6884 0.3425 0.1652 1.0000 Uiso R . . . . .
H3143 H 1.0878 0.7341 0.3276 0.1650 1.0000 Uiso R . . . . .
H3142 H 1.0184 0.7097 0.3125 0.1650 1.0000 Uiso R . . . . .
H91 H 0.7171 0.7245 0.2666 0.0483 1.0000 Uiso R . . . . .
H61 H 0.8047 0.7095 0.1993 0.0501 1.0000 Uiso R . . . . .
H71 H 0.8339 0.6181 0.2801 0.0511 1.0000 Uiso R . . . . .
H81 H 0.7558 0.6283 0.3421 0.0471 1.0000 Uiso R . . . . .
H72 H 0.9391 0.7136 0.3854 0.1742 1.0000 Uiso R . . . . .
H82 H 0.8158 0.3900 0.4257 0.5471 1.0000 Uiso R . . . . .
H3131 H 0.9116 0.7836 0.3691 0.1655 1.0000 Uiso R . . . . .
H3132 H 0.9874 0.7627 0.3315 0.2070 1.0000 Uiso R . . . . .
H3111 H 1.0688 0.7450 0.4248 0.1381 1.0000 Uiso R . . . . .
H3112 H 1.0453 0.6991 0.4312 0.1384 1.0000 Uiso R . . . . .
H3161 H 1.0019 0.8291 0.3758 0.2261 1.0000 Uiso R . . . . .
H3162 H 1.0213 0.8026 0.4374 0.2260 1.0000 Uiso R . . . . .
H3163 H 1.0596 0.7957 0.3757 0.2261 1.0000 Uiso R . . . . .
H3041 H 0.6134 0.4121 0.3696 0.5540 1.0000 Uiso R . . . . .
H3042 H 0.6675 0.4114 0.3193 0.5540 1.0000 Uiso R . . . . .
H3043 H 0.6496 0.3721 0.3542 0.5541 1.0000 Uiso R . . . . .
H3021 H 0.7720 0.3984 0.3171 0.4380 1.0000 Uiso R . . . . .
H3022 H 0.7228 0.3610 0.3251 0.4381 1.0000 Uiso R . . . . .
H3011 H 0.7199 0.4309 0.4150 0.4390 1.0000 Uiso R . . . . .
H3012 H 0.6919 0.3965 0.4566 0.4390 1.0000 Uiso R . . . . .
H3061 H 0.7348 0.3183 0.5171 0.4388 1.0000 Uiso R . . . . .
H3062 H 0.7476 0.3638 0.5196 0.4388 1.0000 Uiso R . . . . .
H3063 H 0.6808 0.3470 0.4825 0.4388 1.0000 Uiso R . . . . .
H3031 H 0.7997 0.3244 0.4419 0.4378 1.0000 Uiso R . . . . .
H3032 H 0.7293 0.3287 0.4004 0.4378 1.0000 Uiso R . . . . .
H3051 H 0.8157 0.3431 0.2724 0.4680 1.0000 Uiso R . . . . .
H3052 H 0.8671 0.3598 0.3269 0.4680 1.0000 Uiso R . . . . .
H3053 H 0.8235 0.3223 0.3380 0.4680 1.0000 Uiso R . . . . .
H201 H 0.4606 0.6311 0.1052 0.0466 0.3515 Uiso R . . 5 3 .
H211 H 0.4818 0.5516 0.1729 0.0488 0.3149 Uiso R . . 4 3 .
H191 H 0.6285 0.5323 0.0546 0.0593 0.6851 Uiso R . . 6 3 .
H181 H 0.5953 0.6116 -0.0088 0.0566 0.6485 Uiso R . . 6 4 .

loop_
_atom_site_aniso_label
_atom_site_aniso_U_11
_atom_site_aniso_U_22
_atom_site_aniso_U_33
_atom_site_aniso_U_23
_atom_site_aniso_U_13
_atom_site_aniso_U_12
C1 0.043(2) 0.060(3) 0.0300(18) 0.0065(17) 0.0100(16) -0.0084(19)
C2 0.050(2) 0.063(3) 0.043(2) 0.011(2) 0.0071(19) -0.018(2)
C3 0.076(4) 0.102(5) 0.048(3) 0.002(3) 0.007(3) -0.049(4)
C4 0.065(3) 0.058(3) 0.081(4) 0.013(3) 0.020(3) -0.016(3)
C5 0.051(3) 0.081(4) 0.049(3) 0.013(2) 0.013(2) -0.012(3)
C6 0.053(2) 0.0349(18) 0.0304(17) -0.0029(14) 0.0121(15) -0.0043(16)
C7 0.078(3) 0.0393(19) 0.048(2) -0.0114(16) 0.0139(19) -0.0011(18)
C11 0.058(3) 0.056(3) 0.0281(18) 0.0106(17) 0.0123(17) -0.015(2)
C12 0.066(3) 0.067(3) 0.056(3) 0.012(2) 0.019(2) 0.005(3)
C13 0.055(3) 0.060(3) 0.049(2) 0.010(2) 0.018(2) -0.013(2)
C14 0.045(2) 0.038(2) 0.039(2) 0.0014(16) 0.0113(16) 0.0097(17)
C15 0.075(3) 0.048(3) 0.058(3) -0.002(2) 0.029(2) 0.016(2)
C16 0.071(3) 0.050(3) 0.046(2) 0.009(2) 0.011(2) 0.011(2)
C17 0.0301(18) 0.068(3) 0.049(2) 0.007(2) 0.0100(16) 0.0097(19)
C18 0.037(2) 0.084(3) 0.090(3) 0.009(3) -0.002(2) 0.012(2)
C22 0.0394(19) 0.051(2) 0.0279(17) 0.0062(16) 0.0126(14) 0.0026(17)
C23 0.041(2) 0.062(3) 0.044(2) 0.0028(19) 0.0204(17) 0.0034(19)
C24 0.047(3) 0.087(4) 0.059(3) 0.002(3) 0.022(2) -0.005(3)
C25 0.057(3) 0.078(4) 0.044(2) -0.001(2) 0.027(2) -0.001(3)
C26 0.061(3) 0.080(4) 0.072(4) 0.008(3) 0.027(3) 0.022(3)
C27 0.057(2) 0.048(2) 0.0213(17) 0.0026(15) 0.0010(15) 0.0007(19)
C28 0.093(4) 0.061(3) 0.0231(19) 0.0041(18) -0.003(2) 0.002(3)
C29 0.102(5) 0.085(4) 0.035(2) 0.000(3) -0.019(3) -0.003(4)
C30 0.115(6) 0.122(6) 0.030(2) -0.008(3) 0.010(3) 0.031(5)
C31 0.122(5) 0.070(4) 0.028(2) 0.012(2) -0.001(3) 0.009(4)
C32 0.0380(18) 0.0346(18) 0.0247(16) 0.0035(13) 0.0092(13) 0.0015(14)
C33 0.0386(19) 0.043(2) 0.0269(16) -0.0004(14) 0.0129(14) 0.0027(16)
C34 0.048(2) 0.054(3) 0.035(2) -0.0093(18) 0.0111(17) 0.0033(19)
C35 0.054(2) 0.056(3) 0.0325(19) 0.0072(18) 0.0166(17) 0.009(2)
C36 0.040(2) 0.051(2) 0.0351(19) -0.0048(17) 0.0145(15) 0.0052(17)
C37 0.058(3) 0.055(3) 0.078(4) 0.009(3) 0.016(3) 0.025(2)
C38 0.117(6) 0.063(4) 0.096(5) 0.010(4) 0.031(4) 0.012(4)
C39 0.069(4) 0.074(4) 0.079(4) 0.007(3) 0.026(3) 0.031(3)
C40 0.068(3) 0.051(3) 0.0301(19) 0.0159(18) 0.0112(18) -0.001(2)
C41 0.068(3) 0.071(3) 0.045(2) 0.031(2) 0.026(2) 0.017(3)
C42 0.120(6) 0.095(6) 0.074(4) 0.026(4) 0.041(4) 0.024(5)
C43 0.073(3) 0.058(3) 0.044(2) -0.011(2) 0.018(2) 0.005(3)
C44 0.114(5) 0.068(4) 0.056(3) -0.014(3) 0.022(3) 0.024(4)
C45 0.149(9) 0.106(7) 0.183(11) -0.023(7) 0.115(9) 0.029(7)
C46 0.171(9) 0.072(4) 0.071(4) -0.025(4) 0.015(5) 0.047(5)
C47 0.153(8) 0.117(7) 0.077(5) -0.054(5) -0.004(5) 0.056(6)
C54 0.061(3) 0.074(3) 0.0234(18) -0.0038(19) 0.0144(17) -0.009(2)
C55 0.101(4) 0.087(4) 0.023(2) -0.005(2) 0.016(2) -0.022(3)
C56 0.114(6) 0.176(10) 0.055(4) 0.003(5) 0.045(4) -0.003(6)
C57 0.240(12) 0.108(6) 0.024(2) 0.011(3) 0.015(4) -0.023(7)
C58 0.154(8) 0.143(8) 0.031(3) -0.001(3) -0.003(4) -0.065(7)
C65 0.0336(18) 0.048(2) 0.049(2) 0.0163(18) 0.0082(16) -0.0017(16)
C66 0.042(2) 0.074(3) 0.068(2) 0.032(2) 0.0135(18) -0.0046(19)
C70 0.0354(18) 0.044(2) 0.0304(17) 0.0035(15) 0.0061(14) 0.0068(16)
C71 0.0352(19) 0.048(2) 0.049(2) 0.0049(18) 0.0077(16) 0.0101(17)
C72 0.042(2) 0.060(3) 0.098(4) -0.005(3) -0.007(3) 0.010(2)
C73 0.047(2) 0.061(3) 0.068(3) 0.019(2) 0.006(2) 0.018(2)
C74 0.049(3) 0.088(4) 0.059(3) 0.004(3) 0.019(2) 0.023(3)
O1 0.0322(12) 0.0322(12) 0.0208(10) 0.0030(9) 0.0103(9) 0.0047(9)
O2 0.0327(12) 0.0357(13) 0.0232(11) 0.0021(9) 0.0105(9) 0.0002(10)
O3 0.0340(12) 0.0382(14) 0.0276(12) 0.0020(10) 0.0111(10) 0.0035(10)
O4 0.0364(13) 0.0394(14) 0.0212(11) 0.0028(9) 0.0106(9) 0.0013(10)
O5 0.0340(12) 0.0338(13) 0.0233(11) 0.0012(9) 0.0085(9) 0.0023(10)
O6 0.0375(13) 0.0419(14) 0.0233(11) 0.0041(10) 0.0094(10) -0.0020(11)
O7 0.0312(12) 0.0437(15) 0.0280(12) 0.0066(10) 0.0088(9) 0.0020(11)
O8 0.0322(12) 0.0395(14) 0.0231(11) 0.0023(10) 0.0056(9) 0.0019(10)
O9 0.0357(13) 0.0359(13) 0.0253(11) 0.0018(10) 0.0089(9) -0.0000(10)
O10 0.067(2) 0.0497(17) 0.0231(12) 0.0044(11) 0.0049(12) -0.0089(15)
O11 0.068(2) 0.0461(17) 0.0249(13) 0.0013(11) 0.0001(12) -0.0017(14)
O12 0.0586(18) 0.0376(15) 0.0322(13) -0.0047(11) 0.0075(12) -0.0012(13)
O13 0.0531(16) 0.0358(14) 0.0348(14) -0.0032(11) 0.0104(12) 0.0031(12)
O14 0.0328(14) 0.060(2) 0.0541(18) 0.0038(15) 0.0063(12) 0.0094(13)
O15 0.0290(13) 0.068(2) 0.0509(17) 0.0157(15) 0.0065(12) 0.0000(13)
O16 0.0401(15) 0.064(2) 0.0440(16) 0.0185(15) 0.0054(12) -0.0105(14)
O17 0.0494(17) 0.064(2) 0.0330(14) 0.0144(13) 0.0037(12) -0.0156(15)
O18 0.0451(16) 0.0485(17) 0.0517(17) -0.0101(13) 0.0233(13) -0.0058(13)
O19 0.0446(16) 0.071(2) 0.0348(14) 0.0039(14) 0.0141(12) -0.0045(15)
O20 0.0451(14) 0.0409(14) 0.0330(13) -0.0031(11) 0.0172(11) -0.0027(12)
O21 0.0410(14) 0.0507(17) 0.0309(13) -0.0030(11) 0.0063(11) 0.0141(12)
O22 0.069(2) 0.056(2) 0.0437(17) -0.0080(14) 0.0153(15) 0.0152(17)
O23 0.079(2) 0.056(2) 0.0403(16) -0.0071(14) 0.0208(16) 0.0135(18)
O24 0.074(2) 0.065(2) 0.0299(14) -0.0002(14) 0.0189(14) 0.0042(18)
O25 0.074(2) 0.069(2) 0.0213(13) -0.0016(13) 0.0137(13) -0.0185(18)
O26 0.0350(14) 0.0523(17) 0.0443(15) 0.0176(13) 0.0089(11) -0.0012(12)
O27 0.0379(14) 0.0445(16) 0.0445(15) 0.0135(12) 0.0142(12) 0.0028(12)
O28 0.0368(13) 0.0426(15) 0.0382(14) 0.0073(11) 0.0089(11) 0.0069(11)
O29 0.0355(13) 0.0380(14) 0.0456(15) 0.0022(12) 0.0085(11) 0.0054(11)
O30 0.0382(14) 0.0493(16) 0.0285(12) -0.0010(11) 0.0152(10) 0.0032(12)
O31 0.0410(15) 0.075(2) 0.0340(14) -0.0046(14) 0.0136(12) -0.0051(15)
O32 0.069(2) 0.0584(19) 0.0228(12) 0.0070(12) 0.0095(12) -0.0247(16)
O33 0.0348(14) 0.0555(18) 0.0363(14) -0.0118(12) 0.0126(11) -0.0024(12)
O34 0.0351(12) 0.0397(14) 0.0238(11) -0.0000(10) 0.0114(9) 0.0034(10)
O35 0.0430(15) 0.0346(14) 0.0416(14) -0.0032(11) 0.0018(11) 0.0053(11)
O36 0.0523(17) 0.0455(17) 0.0513(17) 0.0004(14) 0.0085(14) 0.0166(14)
O37 0.0491(16) 0.0497(17) 0.0287(13) 0.0159(12) 0.0046(11) -0.0100(13)
O38 0.109(4) 0.064(3) 0.086(3) 0.023(2) -0.037(3) -0.010(3)
O39 0.0593(18) 0.0361(15) 0.0481(17) 0.0073(12) 0.0243(14) 0.0048(13)
O40 0.125(4) 0.058(3) 0.103(4) 0.042(3) 0.005(3) 0.013(3)
O41 0.084(3) 0.052(2) 0.058(2) 0.0111(16) -0.0173(19) -0.0097(19)
O42 0.0439(15) 0.0462(16) 0.0314(13) 0.0094(11) 0.0074(11) 0.0065(12)
O43 0.086(3) 0.048(2) 0.063(2) 0.0244(17) -0.0006(19) 0.0046(18)
O44 0.076(4) 0.070(4) 0.050(3) 0.003(3) 0.003(3) -0.015(3)
O45 0.067(3) 0.102(5) 0.057(3) -0.006(3) -0.011(3) -0.010(3)
O46 0.044(2) 0.064(3) 0.040(2) 0.006(2) 0.0010(19) 0.002(2)
N1 0.079(3) 0.053(3) 0.066(3) 0.019(2) 0.001(2) 0.007(2)
N2 0.060(2) 0.051(2) 0.0388(19) 0.0123(16) 0.0064(16) 0.0059(18)
N3 0.053(3) 0.076(3) 0.045(3) 0.005(3) -0.001(2) -0.006(3)
Cu1 0.0309(2) 0.0349(3) 0.0193(2) 0.00296(18) 0.00850(18) 0.0027(2)
Cu2 0.0301(2) 0.0376(3) 0.0223(2) 0.00137(19) 0.00749(18) 0.0014(2)
Cu3 0.0335(3) 0.0317(3) 0.0241(2) 0.00132(19) 0.01157(19) 0.0022(2)
Cu4 0.0303(2) 0.0369(3) 0.0211(2) 0.00202(19) 0.01039(18) 0.0031(2)
Cu5 0.0374(3) 0.0433(3) 0.0225(2) 0.0056(2) 0.0086(2) -0.0040(2)
Cu6 0.0304(3) 0.0492(3) 0.0311(3) 0.0092(2) 0.0065(2) -0.0025(2)
Cu7 0.0315(3) 0.0439(3) 0.0339(3) 0.0048(2) 0.0088(2) 0.0067(2)
Cu8 0.0472(3) 0.0437(3) 0.0316(3) -0.0015(2) 0.0145(2) 0.0079(3)
Cu9 0.0454(3) 0.0469(3) 0.0209(2) 0.0019(2) 0.0110(2) -0.0059(2)
Cu10 0.0406(3) 0.0365(3) 0.0206(2) -0.00036(19) 0.0057(2) 0.0001(2)
Cu11 0.0306(2) 0.0323(3) 0.0208(2) 0.00209(18) 0.01059(18) 0.00236(19)
Cu12 0.0367(3) 0.0375(3) 0.0204(2) 0.00435(19) 0.00737(19) -0.0011(2)
Cu13 0.0378(3) 0.0322(3) 0.0249(2) 0.00032(19) 0.0084(2) 0.0034(2)
Cu14 0.0331(3) 0.0340(3) 0.0260(2) 0.00286(19) 0.00841(19) 0.0050(2)
Cu15 0.0327(3) 0.0350(3) 0.0265(2) 0.0055(2) 0.00859(19) 0.0006(2)
Cu16 0.0321(3) 0.0359(3) 0.0290(3) 0.0028(2) 0.0086(2) 0.0032(2)
Cu17 0.0493(3) 0.0497(4) 0.0279(3) -0.0051(2) 0.0153(2) -0.0015(3)
C100 0.096(6) 0.050(5) 0.075(5) -0.009(4) 0.015(5) -0.016(4)
C101 0.083(6) 0.051(6) 0.089(7) -0.022(6) 0.014(6) -0.009(5)
C90 0.078(6) 0.052(5) 0.055(5) -0.016(4) 0.023(5) 0.012(5)
C91 0.117(7) 0.055(5) 0.052(4) -0.015(4) 0.005(5) 0.014(5)
C80 0.092(6) 0.056(5) 0.068(5) -0.024(4) 0.008(5) 0.014(4)
C81 0.116(8) 0.046(5) 0.059(6) -0.007(5) 0.005(6) 0.005(6)
C210 0.048(3) 0.080(4) 0.149(6) 0.009(5) -0.013(4) 0.017(3)
C211 0.044(7) 0.100(9) 0.097(8) 0.006(8) 0.004(7) 0.017(7)
C190 0.071(4) 0.118(6) 0.087(4) 0.016(5) -0.024(4) 0.008(4)
C191 0.046(7) 0.087(8) 0.088(8) 0.015(7) -0.015(7) 0.021(7)
C200 0.035(3) 0.079(4) 0.106(5) -0.009(4) 0.011(3) 0.006(3)
C201 0.042(7) 0.090(8) 0.101(9) 0.010(8) -0.006(8) 0.009(7)
C670 0.036(6) 0.066(7) 0.061(7) 0.027(6) 0.006(6) -0.015(6)
C671 0.056(4) 0.120(6) 0.099(5) 0.067(5) 0.013(4) -0.005(4)
C690 0.048(7) 0.091(8) 0.084(8) 0.043(7) 0.008(6) -0.010(7)
C691 0.057(4) 0.073(5) 0.102(5) 0.008(4) 0.025(4) -0.016(3)
C680 0.064(8) 0.084(8) 0.081(7) 0.027(6) 0.020(7) -0.003(7)
C681 0.054(4) 0.102(5) 0.059(4) 0.018(4) 0.026(3) -0.003(4)
C620 0.049(5) 0.042(4) 0.052(5) 0.001(4) 0.005(4) 0.010(4)
C621 0.054(5) 0.060(6) 0.036(5) -0.023(4) -0.007(4) 0.015(5)
C630 0.076(8) 0.081(9) 0.049(7) -0.007(7) 0.009(6) 0.008(7)
C631 0.064(7) 0.029(5) 0.056(6) -0.020(5) 0.008(5) -0.003(5)
C640 0.073(8) 0.053(7) 0.069(7) -0.003(6) -0.002(7) 0.015(6)
C641 0.090(9) 0.114(10) 0.080(9) -0.013(9) -0.018(8) 0.015(9)
C590 0.075(6) 0.050(5) 0.019(4) -0.002(3) 0.004(4) -0.000(4)
C591 0.056(7) 0.062(7) 0.031(6) -0.005(6) 0.019(6) -0.014(6)
C610 0.072(9) 0.090(11) 0.041(8) -0.014(8) 0.021(7) 0.006(9)
C611 0.117(8) 0.070(7) 0.031(5) -0.015(5) -0.019(5) 0.039(6)
C600 0.076(7) 0.078(7) 0.040(5) -0.001(5) 0.009(5) 0.003(6)
C601 0.060(9) 0.074(10) 0.038(8) -0.010(8) 0.017(7) -0.022(8)
C511 0.072(6) 0.088(7) 0.073(6) 0.024(6) -0.012(5) -0.032(5)
C480 0.040(4) 0.065(6) 0.063(6) -0.001(5) 0.008(4) -0.008(4)
C531 0.067(8) 0.083(9) 0.059(7) 0.026(7) -0.007(6) -0.037(7)
C521 0.069(8) 0.085(9) 0.062(8) 0.012(7) -0.008(7) -0.043(7)
C500 0.051(6) 0.074(8) 0.075(8) 0.001(6) -0.001(6) -0.002(6)
C490 0.055(7) 0.073(8) 0.086(8) -0.008(7) -0.001(7) -0.013(6)
C311 0.086(3) 0.194(6) 0.073(3) -0.013(4) 0.012(3) -0.022(4)
N7 0.089(3) 0.194(5) 0.067(3) -0.007(3) 0.014(2) -0.025(3)
C312 0.081(3) 0.190(6) 0.068(3) -0.011(4) 0.016(3) -0.021(4)
C315 0.086(4) 0.201(7) 0.080(4) -0.014(4) 0.022(3) -0.016(5)
C314 0.086(4) 0.186(7) 0.069(3) -0.007(4) 0.015(3) -0.024(4)
O490 0.085(6) 0.075(6) 0.046(5) -0.002(4) -0.016(4) -0.027(5)
O491 0.103(5) 0.076(4) 0.100(5) -0.015(4) 0.024(4) -0.032(4)
O480 0.093(7) 0.077(6) 0.074(6) -0.009(5) -0.015(5) -0.038(5)
O481 0.138(6) 0.092(5) 0.101(5) -0.026(4) 0.055(5) -0.036(5)
O470 0.088(6) 0.063(5) 0.030(4) -0.006(4) 0.015(4) -0.036(5)
O471 0.118(6) 0.094(5) 0.112(5) -0.016(4) 0.058(5) -0.043(4)
N40 0.084(5) 0.070(5) 0.052(4) -0.006(4) -0.002(4) -0.036(5)
N41 0.102(4) 0.073(4) 0.085(4) -0.017(3) 0.046(4) -0.032(4)
O50 0.070(6) 0.193(12) 0.046(5) -0.007(6) 0.000(5) 0.049(7)
N4 0.070(5) 0.202(11) 0.043(4) -0.014(6) -0.003(4) 0.049(6)
O52 0.086(7) 0.210(12) 0.066(6) -0.025(7) -0.020(5) 0.060(8)
O51 0.077(7) 0.211(12) 0.048(5) -0.002(7) 0.007(5) 0.037(8)
N8 0.66(2) 0.226(10) 0.305(15) 0.028(11) 0.085(16) 0.242(13)
C305 0.66(2) 0.223(11) 0.299(15) 0.026(11) 0.085(17) 0.241(13)
C303 0.66(2) 0.225(10) 0.304(15) 0.028(11) 0.086(17) 0.243(13)
C301 0.66(2) 0.227(10) 0.307(15) 0.029(11) 0.084(17) 0.242(13)
C306 0.67(2) 0.228(11) 0.303(15) 0.031(11) 0.086(17) 0.239(14)
C302 0.66(2) 0.226(10) 0.305(15) 0.027(11) 0.084(17) 0.241(13)
C304 0.67(2) 0.233(11) 0.311(16) 0.027(11) 0.082(17) 0.236(14)
C313 0.126(4) 0.201(6) 0.102(4) 0.004(4) 0.016(4) -0.025(5)
C316 0.143(6) 0.205(7) 0.124(5) -0.000(5) 0.017(5) -0.029(5)

loop_
_atom_type_symbol
_atom_type_scat_dispersion_real
_atom_type_scat_dispersion_imag
_atom_type_scat_Cromer_Mann_a1
_atom_type_scat_Cromer_Mann_b1
_atom_type_scat_Cromer_Mann_a2
_atom_type_scat_Cromer_Mann_b2
_atom_type_scat_Cromer_Mann_a3
_atom_type_scat_Cromer_Mann_b3
_atom_type_scat_Cromer_Mann_a4
_atom_type_scat_Cromer_Mann_b4
_atom_type_scat_Cromer_Mann_c
_atom_type_scat_source
Cu -1.9646 0.5888 13.3380 3.5828 7.1676 0.2470 5.6158 11.3966 1.6735 64.8126 1.1910 'International Tables Vol C 4.2.6.8 and 6.1.1.4'
O 0.0492 0.0322 3.0485 13.2771 2.2868 5.7011 1.5463 0.3239 0.8670 32.9089 0.2508 'International Tables Vol C 4.2.6.8 and 6.1.1.4'
C 0.0181 0.0091 2.3100 20.8439 1.0200 10.2075 1.5886 0.5687 0.8650 51.6512 0.2156 'International Tables Vol C 4.2.6.8 and 6.1.1.4'
N 0.0311 0.0180 12.2126 0.0057 3.1322 9.8933 2.0125 28.9975 1.1663 0.5826 -11.5290 'International Tables Vol C 4.2.6.8 and 6.1.1.4'
H 0.0000 0.0000 0.4930 10.5109 0.3229 26.1257 0.1402 3.1424 0.0408 57.7998 0.0030 'International Tables Vol C 4.2.6.8 and 6.1.1.4'
Cl 0.3639 0.7018 11.4604 0.0104 7.1964 1.1662 6.2556 18.5194 1.6455 47.7784 -9.5574 'International Tables Vol C 4.2.6.8 and 6.1.1.4'

loop_
_geom_angle_atom_site_label_1
_geom_angle_site_symmetry_1
_geom_angle_atom_site_label_2
_geom_angle_site_symmetry_2
_geom_angle_atom_site_label_3
_geom_angle_site_symmetry_3
_geom_angle
_geom_angle_publ_flag
C2 . C1 . O16 . 116.9(4) yes
C2 . C1 . O17 . 116.7(4) yes
O16 . C1 . O17 . 126.4(4) yes
C1 . C2 . C3 . 110.9(4) yes
C1 . C2 . C4 . 110.4(4) yes
C3 . C2 . C4 . 112.2(5) yes
C1 . C2 . C5 . 105.4(4) yes
C3 . C2 . C5 . 108.7(5) yes
C4 . C2 . C5 . 108.9(4) yes
C2 . C3 . H31 . 110.4 no
C2 . C3 . H32 . 108.1 no
H31 . C3 . H32 . 109.2 no
C2 . C3 . H33 . 110.4 no
H31 . C3 . H33 . 110.2 no
H32 . C3 . H33 . 108.5 no
C2 . C4 . H41 . 110.0 no
C2 . C4 . H42 . 109.8 no
H41 . C4 . H42 . 109.2 no
C2 . C4 . H43 . 110.0 no
H41 . C4 . H43 . 109.4 no
H42 . C4 . H43 . 108.3 no
C2 . C5 . H51 . 109.2 no
C2 . C5 . H52 . 110.4 no
H51 . C5 . H52 . 109.0 no
C2 . C5 . H53 . 110.1 no
H51 . C5 . H53 . 108.3 no
H52 . C5 . H53 . 109.7 no
C7 . C6 . O12 . 115.8(3) yes
C7 . C6 . O13 . 117.9(3) yes
O12 . C6 . O13 . 126.3(3) yes
C6 . C7 . C100 . 109.09(5) yes
C6 . C7 . C91 . 109.15(5) yes
C100 . C7 . C91 . 109.82(5) yes
C6 . C7 . C80 . 109.13(5) yes
C100 . C7 . C80 . 109.81(5) yes
C91 . C7 . C80 . 109.82(5) yes
C6 . C7 . C101 . 109.12(5) yes
C6 . C7 . C90 . 109.09(5) yes
C101 . C7 . C90 . 109.81(5) yes
C6 . C7 . C81 . 109.15(5) yes
C101 . C7 . C81 . 109.83(5) yes
C90 . C7 . C81 . 109.82(5) yes
C12 . C11 . C13 . 112.4(4) yes
C12 . C11 . O32 . 109.8(4) yes
C13 . C11 . O32 . 110.3(4) yes
C12 . C11 . H111 . 107.3 no
C13 . C11 . H111 . 108.4 no
O32 . C11 . H111 . 108.5 no
C11 . C12 . H121 . 110.3 no
C11 . C12 . H123 . 107.0 no
H121 . C12 . H123 . 109.7 no
C11 . C12 . H122 . 110.6 no
H121 . C12 . H122 . 110.3 no
H123 . C12 . H122 . 108.9 no
C11 . C13 . H131 . 110.2 no
C11 . C13 . H132 . 108.7 no
H131 . C13 . H132 . 109.9 no
C11 . C13 . H133 . 109.4 no
H131 . C13 . H133 . 108.7 no
H132 . C13 . H133 . 109.9 no
C15 . C14 . C16 . 112.0(4) yes
C15 . C14 . O35 . 110.7(4) yes
C16 . C14 . O35 . 110.0(4) yes
C15 . C14 . H141 . 107.7 no
C16 . C14 . H141 . 108.5 no
O35 . C14 . H141 . 107.7 no
C14 . C15 . H151 . 110.9 no
C14 . C15 . H153 . 109.9 no
H151 . C15 . H153 . 108.8 no
C14 . C15 . H152 . 107.3 no
H151 . C15 . H152 . 110.5 no
H153 . C15 . H152 . 109.4 no
C14 . C16 . H161 . 109.6 no
C14 . C16 . H163 . 109.7 no
H161 . C16 . H163 . 109.8 no
C14 . C16 . H162 . 107.8 no
H161 . C16 . H162 . 111.0 no
H163 . C16 . H162 . 108.9 no
C18 . C17 . O14 . 118.8(3) yes
C18 . C17 . O15 . 114.6(3) yes
O14 . C17 . O15 . 126.6(3) yes
C17 . C18 . C210 . 108.96(5) yes
C17 . C18 . C190 . 108.92(5) yes
C210 . C18 . C190 . 110.00(5) yes
C17 . C18 . C200 . 108.93(5) yes
C210 . C18 . C200 . 110.01(5) yes
C190 . C18 . C200 . 110.00(5) yes
C17 . C18 . C211 . 108.93(5) yes
C17 . C18 . C191 . 108.94(5) yes
C211 . C18 . C191 . 110.00(5) yes
C17 . C18 . C201 . 108.94(5) yes
C211 . C18 . C201 . 110.00(5) yes
C191 . C18 . C201 . 110.00(5) yes
C23 . C22 . O30 . 119.2(4) yes
C23 . C22 . O31 . 119.7(4) yes
O30 . C22 . O31 . 121.1(3) yes
C23 . C22 . Cu4 . 166.1(3) yes
O30 . C22 . Cu4 . 46.96(17) yes
O31 . C22 . Cu4 . 74.2(2) yes
C22 . C23 . C24 . 109.7(4) yes
C22 . C23 . C25 . 110.8(4) yes
C24 . C23 . C25 . 110.1(4) yes
C22 . C23 . C26 . 106.3(4) yes
C24 . C23 . C26 . 109.7(5) yes
C25 . C23 . C26 . 110.1(5) yes
C23 . C24 . H241 . 109.8 no
C23 . C24 . H243 . 110.1 no
H241 . C24 . H243 . 109.5 no
C23 . C24 . H242 . 108.1 no
H241 . C24 . H242 . 109.2 no
H243 . C24 . H242 . 110.0 no
C23 . C25 . H251 . 109.6 no
C23 . C25 . H252 . 110.7 no
H251 . C25 . H252 . 110.3 no
C23 . C25 . H253 . 108.4 no
H251 . C25 . H253 . 108.7 no
H252 . C25 . H253 . 109.2 no
C23 . C26 . H262 . 108.3 no
C23 . C26 . H261 . 108.7 no
H262 . C26 . H261 . 110.4 no
C23 . C26 . H263 . 110.0 no
H262 . C26 . H263 . 109.5 no
H261 . C26 . H263 . 110.0 no
C28 . C27 . O10 . 117.6(4) yes
C28 . C27 . O11 . 115.0(4) yes
O10 . C27 . O11 . 127.3(3) yes
C27 . C28 . C29 . 110.1(5) yes
C27 . C28 . C30 . 105.7(4) yes
C29 . C28 . C30 . 109.2(6) yes
C27 . C28 . C31 . 110.2(4) yes
C29 . C28 . C31 . 112.2(5) yes
C30 . C28 . C31 . 109.2(6) yes
C28 . C29 . H292 . 111.3 no
C28 . C29 . H291 . 109.6 no
H292 . C29 . H291 . 109.0 no
C28 . C29 . H293 . 108.8 no
H292 . C29 . H293 . 109.1 no
H291 . C29 . H293 . 109.1 no
C28 . C30 . H302 . 110.2 no
C28 . C30 . H301 . 109.5 no
H302 . C30 . H301 . 108.9 no
C28 . C30 . H303 . 110.3 no
H302 . C30 . H303 . 108.5 no
H301 . C30 . H303 . 109.4 no
C28 . C31 . H312 . 110.4 no
C28 . C31 . H311 . 109.6 no
H312 . C31 . H311 . 108.9 no
C28 . C31 . H313 . 109.5 no
H312 . C31 . H313 . 108.9 no
H311 . C31 . H313 . 109.5 no
C33 . C32 . O33 . 119.6(3) yes
C33 . C32 . O34 . 120.3(3) yes
O33 . C32 . O34 . 120.1(3) yes
C33 . C32 . Cu11 . 167.9(3) yes
O33 . C32 . Cu11 . 72.5(2) yes
O34 . C32 . Cu11 . 47.62(17) yes
C32 . C33 . C34 . 109.2(3) yes
C32 . C33 . C35 . 105.8(3) yes
C34 . C33 . C35 . 110.0(3) yes
C32 . C33 . C36 . 111.5(3) yes
C34 . C33 . C36 . 110.5(4) yes
C35 . C33 . C36 . 109.8(4) yes
C33 . C34 . H341 . 108.8 no
C33 . C34 . H343 . 111.1 no
H341 . C34 . H343 . 109.2 no
C33 . C34 . H342 . 109.2 no
H341 . C34 . H342 . 108.4 no
H343 . C34 . H342 . 110.1 no
C33 . C35 . H351 . 108.8 no
C33 . C35 . H353 . 109.7 no
H351 . C35 . H353 . 109.6 no
C33 . C35 . H352 . 109.1 no
H351 . C35 . H352 . 109.0 no
H353 . C35 . H352 . 110.5 no
C33 . C36 . H361 . 109.9 no
C33 . C36 . H363 . 108.6 no
H361 . C36 . H363 . 108.1 no
C33 . C36 . H362 . 109.9 no
H361 . C36 . H362 . 110.0 no
H363 . C36 . H362 . 110.3 no
C38 . C37 . C39 . 115.3(6) yes
C38 . C37 . O36 . 111.7(5) yes
C39 . C37 . O36 . 110.1(5) yes
C38 . C37 . H371 . 103.6 no
C39 . C37 . H371 . 107.2 no
O36 . C37 . H371 . 108.4 no
C37 . C38 . H382 . 109.0 no
C37 . C38 . H381 . 108.2 no
H382 . C38 . H381 . 108.8 no
C37 . C38 . H383 . 109.4 no
H382 . C38 . H383 . 110.7 no
H381 . C38 . H383 . 110.8 no
C37 . C39 . H391 . 109.9 no
C37 . C39 . H392 . 110.2 no
H391 . C39 . H392 . 108.5 no
C37 . C39 . H393 . 109.9 no
H391 . C39 . H393 . 109.5 no
H392 . C39 . H393 . 108.9 no
C41 . C40 . C42 . 120.5(5) yes
C41 . C40 . O37 . 110.7(4) yes
C42 . C40 . O37 . 111.7(4) yes
C41 . C40 . H401 . 107.2 no
C42 . C40 . H401 . 98.1 no
O37 . C40 . H401 . 106.9 no
C40 . C41 . H411 . 108.2 no
C40 . C41 . H413 . 109.4 no
H411 . C41 . H413 . 109.1 no
C40 . C41 . H412 . 109.7 no
H411 . C41 . H412 . 110.9 no
H413 . C41 . H412 . 109.6 no
C40 . C42 . H421 . 107.7 no
C40 . C42 . H423 . 109.9 no
H421 . C42 . H423 . 109.2 no
C40 . C42 . H422 . 109.6 no
H421 . C42 . H422 . 110.2 no
H423 . C42 . H422 . 110.2 no
C44 . C43 . O22 . 117.0(5) yes
C44 . C43 . O23 . 116.1(5) yes
O22 . C43 . O23 . 126.8(5) yes
C43 . C44 . C45 . 105.7(6) yes
C43 . C44 . C46 . 112.5(5) yes
C45 . C44 . C46 . 106.5(8) yes
C43 . C44 . C47 . 110.1(6) yes
C45 . C44 . C47 . 108.8(8) yes
C46 . C44 . C47 . 112.8(7) yes
C44 . C45 . H451 . 108.9 no
C44 . C45 . H453 . 109.1 no
H451 . C45 . H453 . 110.1 no
C44 . C45 . H452 . 109.3 no
H451 . C45 . H452 . 110.0 no
H453 . C45 . H452 . 109.5 no
C44 . C46 . H461 . 108.7 no
C44 . C46 . H462 . 110.1 no
H461 . C46 . H462 . 109.1 no
C44 . C46 . H463 . 109.3 no
H461 . C46 . H463 . 110.0 no
H462 . C46 . H463 . 109.7 no
C44 . C47 . H471 . 108.9 no
C44 . C47 . H472 . 108.7 no
H471 . C47 . H472 . 109.9 no
C44 . C47 . H473 . 110.4 no
H471 . C47 . H473 . 109.6 no
H472 . C47 . H473 . 109.2 no
C55 . C54 . O24 . 115.9(5) yes
C55 . C54 . O25 . 116.6(5) yes
O24 . C54 . O25 . 127.5(4) yes
C55 . C54 . Cu9 . 149.3(4) yes
O24 . C54 . Cu9 . 94.7(3) yes
O25 . C54 . Cu9 . 32.91(19) yes
C54 . C55 . C56 . 105.9(5) yes
C54 . C55 . C57 . 111.5(5) yes
C56 . C55 . C57 . 109.2(7) yes
C54 . C55 . C58 . 108.8(5) yes
C56 . C55 . C58 . 107.8(7) yes
C57 . C55 . C58 . 113.4(7) yes
C55 . C56 . H561 . 108.2 no
C55 . C56 . H562 . 109.6 no
H561 . C56 . H562 . 109.4 no
C55 . C56 . H563 . 110.2 no
H561 . C56 . H563 . 109.5 no
H562 . C56 . H563 . 109.9 no
C55 . C57 . H571 . 109.4 no
C55 . C57 . H572 . 108.7 no
H571 . C57 . H572 . 110.0 no
C55 . C57 . H573 . 109.5 no
H571 . C57 . H573 . 110.0 no
H572 . C57 . H573 . 109.3 no
C55 . C58 . H581 . 109.4 no
C55 . C58 . H582 . 109.1 no
H581 . C58 . H582 . 108.4 no
C55 . C58 . H583 . 111.1 no
H581 . C58 . H583 . 109.2 no
H582 . C58 . H583 . 109.5 no
C66 . C65 . O26 . 119.0(3) yes
C66 . C65 . O27 . 114.6(3) yes
O26 . C65 . O27 . 126.4(3) yes
C65 . C66 . C671 . 109.09(5) yes
C65 . C66 . C691 . 109.04(5) yes
C671 . C66 . C691 . 109.92(5) yes
C65 . C66 . C681 . 109.04(5) yes
C671 . C66 . C681 . 109.88(5) yes
C691 . C66 . C681 . 109.85(5) yes
C65 . C66 . C670 . 109.05(5) yes
C65 . C66 . C690 . 109.06(5) yes
C670 . C66 . C690 . 109.88(5) yes
C65 . C66 . C680 . 109.05(5) yes
C670 . C66 . C680 . 109.89(5) yes
C690 . C66 . C680 . 109.89(5) yes
C71 . C70 . O28 . 116.7(4) yes
C71 . C70 . O29 . 116.9(4) yes
O28 . C70 . O29 . 126.3(4) yes
C70 . C71 . C72 . 109.6(4) yes
C70 . C71 . C73 . 111.3(4) yes
C72 . C71 . C73 . 109.9(4) yes
C70 . C71 . C74 . 105.8(4) yes
C72 . C71 . C74 . 109.9(5) yes
C73 . C71 . C74 . 110.3(5) yes
C71 . C72 . H721 . 109.2 no
C71 . C72 . H723 . 110.2 no
H721 . C72 . H723 . 108.2 no
C71 . C72 . H722 . 110.2 no
H721 . C72 . H722 . 108.8 no
H723 . C72 . H722 . 110.3 no
C71 . C73 . H731 . 109.5 no
C71 . C73 . H733 . 109.7 no
H731 . C73 . H733 . 109.2 no
C71 . C73 . H732 . 109.7 no
H731 . C73 . H732 . 109.7 no
H733 . C73 . H732 . 109.0 no
C71 . C74 . H741 . 108.9 no
C71 . C74 . H743 . 109.0 no
H741 . C74 . H743 . 109.8 no
C71 . C74 . H742 . 109.3 no
H741 . C74 . H742 . 109.5 no
H743 . C74 . H742 . 110.4 no
Cu1 . O1 . Cu2 . 96.83(10) yes
Cu1 . O1 . Cu3 . 164.72(14) yes
Cu2 . O1 . Cu3 . 98.45(10) yes
Cu1 . O1 . Cu4 . 89.19(9) yes
Cu2 . O1 . Cu4 . 97.30(10) yes
Cu3 . O1 . Cu4 . 89.19(10) yes
Cu1 . O1 . Cu11 . 88.69(10) yes
Cu2 . O1 . Cu11 . 98.38(10) yes
Cu3 . O1 . Cu11 . 88.77(9) yes
Cu4 . O1 . Cu11 . 164.32(14) yes
Cu3 . O2 . Cu11 . 96.28(11) yes
Cu3 . O2 . Cu12 . 112.91(13) yes
Cu11 . O2 . Cu12 . 109.01(13) yes
Cu3 . O2 . Cu15 . 133.35(14) yes
Cu11 . O2 . Cu15 . 106.48(12) yes
Cu12 . O2 . Cu15 . 97.55(10) yes
Cu3 . O3 . Cu4 . 96.21(12) yes
Cu3 . O3 . Cu7 . 114.00(13) yes
Cu4 . O3 . Cu7 . 108.13(13) yes
Cu3 . O3 . Cu8 . 133.48(15) yes
Cu4 . O3 . Cu8 . 105.41(12) yes
Cu7 . O3 . Cu8 . 97.81(12) yes
Cu1 . O4 . Cu4 . 96.14(11) yes
Cu1 . O4 . Cu5 . 115.65(13) yes
Cu4 . O4 . Cu5 . 108.40(13) yes
Cu1 . O4 . Cu9 . 130.83(14) yes
Cu4 . O4 . Cu9 . 105.36(13) yes
Cu5 . O4 . Cu9 . 98.81(11) yes
Cu1 . O5 . Cu11 . 95.91(11) yes
Cu1 . O5 . Cu13 . 114.04(13) yes
Cu11 . O5 . Cu13 . 109.58(12) yes
Cu1 . O5 . Cu14 . 133.32(13) yes
Cu11 . O5 . Cu14 . 103.80(12) yes
Cu13 . O5 . Cu14 . 98.59(11) yes
Cu2 . O6 . Cu5 . 135.39(15) yes
Cu2 . O6 . Cu6 . 94.26(11) yes
Cu5 . O6 . Cu6 . 104.79(12) yes
Cu2 . O6 . H61 . 108.3 no
Cu5 . O6 . H61 . 105.8 no
Cu6 . O6 . H61 . 103.5 no
Cu2 . O7 . Cu6 . 93.99(12) yes
Cu2 . O7 . Cu7 . 136.98(14) yes
Cu6 . O7 . Cu7 . 105.36(12) yes
Cu2 . O7 . H71 . 99.3 no
Cu6 . O7 . H71 . 105.7 no
Cu7 . O7 . H71 . 111.3 no
Cu2 . O8 . Cu10 . 94.82(11) yes
Cu2 . O8 . Cu12 . 135.83(13) yes
Cu10 . O8 . Cu12 . 105.39(12) yes
Cu2 . O8 . H81 . 100.7 no
Cu10 . O8 . H81 . 116.1 no
Cu12 . O8 . H81 . 104.7 no
Cu2 . O9 . Cu10 . 94.53(11) yes
Cu2 . O9 . Cu13 . 135.42(14) yes
Cu10 . O9 . Cu13 . 104.01(11) yes
Cu2 . O9 . H91 . 107.9 no
Cu10 . O9 . H91 . 107.8 no
Cu13 . O9 . H91 . 104.4 no
C27 . O10 . Cu12 . 131.2(3) yes
C27 . O11 . Cu10 . 128.5(3) yes
C6 . O12 . Cu10 . 129.9(2) yes
C6 . O13 . Cu13 . 130.2(3) yes
C17 . O14 . Cu7 . 131.7(3) yes
C17 . O15 . Cu6 . 129.2(3) yes
C1 . O16 . Cu6 . 128.7(3) yes
C1 . O17 . Cu5 . 131.7(3) yes
Cu9 . O18 . Cu17 . 106.98(14) yes
Cu9 . O18 . C480 . 121.2(4) yes
Cu17 . O18 . C480 . 125.7(4) yes
Cu9 . O18 . Cu17 . 106.98(14) yes
Cu9 . O18 . H181 . 126.5 no
Cu17 . O18 . H181 . 126.5 no
Cu8 . O19 . Cu17 . 109.87(15) yes
Cu8 . O19 . C511 . 116.7(4) yes
Cu17 . O19 . C511 . 113.4(4) yes
Cu8 . O19 . Cu17 . 109.87(15) yes
Cu8 . O19 . H191 . 125.1 no
Cu17 . O19 . H191 . 125.1 no
Cu14 . O20 . Cu16 . 107.50(12) yes
Cu14 . O20 . C590 . 123.2(3) yes
Cu16 . O20 . C590 . 121.1(3) yes
Cu14 . O20 . Cu16 . 107.50(12) yes
Cu14 . O20 . C591 . 132.9(6) yes
Cu16 . O20 . C591 . 114.3(5) yes
Cu14 . O20 . Cu16 . 107.50(12) yes
Cu14 . O20 . H201 . 126.2 no
Cu16 . O20 . H201 . 126.3 no
Cu15 . O21 . Cu16 . 107.49(13) yes
Cu15 . O21 . C621 . 123.1(4) yes
Cu16 . O21 . C621 . 125.3(4) yes
Cu15 . O21 . Cu16 . 107.49(13) yes
Cu15 . O21 . C620 . 106.5(3) yes
Cu16 . O21 . C620 . 110.6(3) yes
Cu15 . O21 . Cu16 . 107.49(13) yes
Cu15 . O21 . H211 . 126.3 no
Cu16 . O21 . H211 . 126.3 no
C43 . O22 . Cu8 . 127.2(4) yes
C43 . O23 . Cu17 . 133.0(3) yes
C54 . O24 . Cu17 . 131.2(3) yes
C54 . O25 . Cu9 . 126.6(3) yes
C65 . O26 . Cu15 . 127.3(2) yes
C65 . O27 . Cu16 . 132.0(2) yes
C70 . O28 . Cu16 . 132.5(3) yes
C70 . O29 . Cu14 . 127.1(3) yes
C22 . O30 . Cu4 . 106.4(2) yes
C22 . O30 . Cu8 . 111.9(2) yes
Cu4 . O30 . Cu8 . 76.70(9) yes
C22 . O30 . Cu9 . 111.9(3) yes
Cu4 . O30 . Cu9 . 77.07(9) yes
Cu8 . O30 . Cu9 . 133.62(11) yes
C22 . O30 . Cu17 . 155.7(2) yes
Cu4 . O30 . Cu17 . 97.98(11) yes
Cu8 . O30 . Cu17 . 73.90(8) yes
Cu9 . O30 . Cu17 . 72.71(8) yes
C22 . O31 . Cu4 . 79.1(2) yes
C22 . O31 . Cu5 . 100.3(3) yes
Cu4 . O31 . Cu5 . 69.59(8) yes
C22 . O31 . Cu6 . 177.3(3) yes
Cu4 . O31 . Cu6 . 101.03(11) yes
Cu5 . O31 . Cu6 . 77.29(11) yes
C22 . O31 . Cu7 . 104.7(3) yes
Cu4 . O31 . Cu7 . 69.43(8) yes
Cu5 . O31 . Cu7 . 126.09(11) yes
Cu6 . O31 . Cu7 . 77.79(9) yes
C11 . O32 . Cu5 . 126.4(3) yes
C11 . O32 . Cu9 . 130.6(3) yes
Cu5 . O32 . Cu9 . 99.69(13) yes
C32 . O33 . Cu10 . 174.2(3) yes
C32 . O33 . Cu11 . 80.5(2) yes
Cu10 . O33 . Cu11 . 103.56(10) yes
C32 . O33 . Cu12 . 106.6(3) yes
Cu10 . O33 . Cu12 . 78.69(9) yes
Cu11 . O33 . Cu12 . 71.11(8) yes
C32 . O33 . Cu13 . 100.9(2) yes
Cu10 . O33 . Cu13 . 76.98(9) yes
Cu11 . O33 . Cu13 . 70.67(7) yes
Cu12 . O33 . Cu13 . 127.64(10) yes
C32 . O34 . Cu11 . 105.5(2) yes
C32 . O34 . Cu14 . 111.6(2) yes
Cu11 . O34 . Cu14 . 77.42(8) yes
C32 . O34 . Cu15 . 110.2(2) yes
Cu11 . O34 . Cu15 . 76.56(8) yes
Cu14 . O34 . Cu15 . 135.16(10) yes
C32 . O34 . Cu16 . 155.0(2) yes
Cu11 . O34 . Cu16 . 99.43(10) yes
Cu14 . O34 . Cu16 . 75.58(7) yes
Cu15 . O34 . Cu16 . 73.47(8) yes
C14 . O35 . Cu13 . 124.3(3) yes
C14 . O35 . Cu14 . 128.9(3) yes
Cu13 . O35 . Cu14 . 99.59(13) yes
C37 . O36 . Cu7 . 125.3(3) yes
C37 . O36 . Cu8 . 129.0(4) yes
Cu7 . O36 . Cu8 . 99.09(14) yes
C40 . O37 . Cu12 . 126.6(3) yes
C40 . O37 . Cu15 . 129.6(3) yes
Cu12 . O37 . Cu15 . 99.82(12) yes
N1 . O38 . Cu3 . 79.9(3) yes
N1 . O39 . Cu3 . 109.3(3) yes
N2 . O41 . Cu1 . 80.8(3) yes
N2 . O42 . Cu1 . 107.2(2) yes
O39 . N1 . O40 . 118.3(5) yes
O39 . N1 . O38 . 118.2(4) yes
O40 . N1 . O38 . 123.5(5) yes
O39 . N1 . Cu3 . 44.6(2) yes
O40 . N1 . Cu3 . 162.9(5) yes
O38 . N1 . Cu3 . 73.6(3) yes
O42 . N2 . O41 . 117.5(4) yes
O42 . N2 . O43 . 120.0(4) yes
O41 . N2 . O43 . 122.5(5) yes
O42 . N2 . Cu1 . 45.90(18) yes
O41 . N2 . Cu1 . 71.6(2) yes
O43 . N2 . Cu1 . 165.9(4) yes
O44 . N3 . O45 . 119.98(5) yes
O44 . N3 . O46 . 119.98(5) yes
O45 . N3 . O46 . 119.98(5) yes
O41 . Cu1 . N2 . 27.60(12) yes
O41 . Cu1 . O42 . 54.54(12) yes
N2 . Cu1 . O42 . 26.94(12) yes
O41 . Cu1 . O1 . 133.81(11) yes
N2 . Cu1 . O1 . 161.41(12) yes
O42 . Cu1 . O1 . 171.62(12) yes
O41 . Cu1 . O4 . 89.82(14) yes
N2 . Cu1 . O4 . 91.90(12) yes
O42 . Cu1 . O4 . 93.58(11) yes
O1 . Cu1 . O4 . 86.25(10) yes
O41 . Cu1 . O5 . 91.57(14) yes
N2 . Cu1 . O5 . 93.30(12) yes
O42 . Cu1 . O5 . 94.21(11) yes
O1 . Cu1 . O5 . 86.60(10) yes
O4 . Cu1 . O5 . 171.31(11) yes
O41 . Cu1 . Cu2 . 89.13(8) yes
N2 . Cu1 . Cu2 . 116.74(9) yes
O42 . Cu1 . Cu2 . 143.67(9) yes
O1 . Cu1 . Cu2 . 44.68(7) yes
O4 . Cu1 . Cu2 . 85.33(8) yes
O41 . Cu1 . Cu4 . 122.83(11) yes
N2 . Cu1 . Cu4 . 133.25(9) yes
O42 . Cu1 . Cu4 . 132.47(8) yes
O1 . Cu1 . Cu4 . 45.37(7) yes
O4 . Cu1 . Cu4 . 41.83(8) yes
O41 . Cu1 . Cu5 . 62.40(11) yes
N2 . Cu1 . Cu5 . 75.36(9) yes
O42 . Cu1 . Cu5 . 90.54(9) yes
O1 . Cu1 . Cu5 . 93.75(7) yes
O4 . Cu1 . Cu5 . 32.47(8) yes
O41 . Cu1 . Cu9 . 93.54(10) yes
N2 . Cu1 . Cu9 . 83.99(9) yes
O42 . Cu1 . Cu9 . 75.91(8) yes
O1 . Cu1 . Cu9 . 101.22(7) yes
O4 . Cu1 . Cu9 . 24.89(8) yes
O41 . Cu1 . Cu11 . 124.53(10) yes
N2 . Cu1 . Cu11 . 134.75(9) yes
O42 . Cu1 . Cu11 . 133.05(8) yes
O1 . Cu1 . Cu11 . 45.71(7) yes
O4 . Cu1 . Cu11 . 131.71(8) yes
O41 . Cu1 . Cu13 . 63.15(10) yes
N2 . Cu1 . Cu13 . 75.93(9) yes
O42 . Cu1 . Cu13 . 90.75(9) yes
O1 . Cu1 . Cu13 . 94.46(7) yes
O4 . Cu1 . Cu13 . 142.66(8) yes
O5 . Cu1 . Cu2 . 86.12(8) yes
O5 . Cu1 . Cu4 . 131.76(8) yes
Cu2 . Cu1 . Cu4 . 64.135(17) yes
O5 . Cu1 . Cu5 . 143.51(8) yes
Cu2 . Cu1 . Cu5 . 69.477(16) yes
Cu4 . Cu1 . Cu5 . 61.048(18) yes
O5 . Cu1 . Cu9 . 163.17(8) yes
Cu2 . Cu1 . Cu9 . 109.969(19) yes
Cu4 . Cu1 . Cu9 . 56.562(16) yes
Cu5 . Cu1 . Cu9 . 51.628(15) yes
O5 . Cu1 . Cu11 . 41.90(8) yes
Cu2 . Cu1 . Cu11 . 64.918(17) yes
Cu4 . Cu1 . Cu11 . 90.02(2) yes
Cu5 . Cu1 . Cu11 . 133.37(2) yes
Cu9 . Cu1 . Cu11 . 140.37(2) yes
O5 . Cu1 . Cu13 . 33.39(8) yes
Cu2 . Cu1 . Cu13 . 69.966(16) yes
Cu4 . Cu1 . Cu13 . 133.24(2) yes
Cu5 . Cu1 . Cu13 . 110.53(2) yes
Cu9 . Cu1 . Cu13 . 156.60(2) yes
Cu11 . Cu1 . Cu13 . 62.040(17) yes
Cu1 . Cu2 . O1 . 38.49(6) yes
Cu1 . Cu2 . O7 . 123.01(8) yes
O1 . Cu2 . O7 . 99.09(10) yes
Cu1 . Cu2 . O9 . 74.53(7) yes
O1 . Cu2 . O9 . 100.93(10) yes
O7 . Cu2 . O9 . 159.98(11) yes
Cu1 . Cu2 . O6 . 75.10(8) yes
O1 . Cu2 . O6 . 101.07(10) yes
O7 . Cu2 . O6 . 83.52(11) yes
O9 . Cu2 . O6 . 93.09(11) yes
Cu1 . Cu2 . O8 . 123.23(8) yes
O1 . Cu2 . O8 . 99.98(10) yes
O7 . Cu2 . O8 . 92.75(11) yes
O9 . Cu2 . O8 . 83.33(11) yes
O6 . Cu2 . O8 . 158.94(11) yes
Cu1 . Cu2 . Cu3 . 76.243(18) yes
O1 . Cu2 . Cu3 . 37.76(6) yes
O7 . Cu2 . Cu3 . 73.32(8) yes
O9 . Cu2 . Cu3 . 123.76(8) yes
O6 . Cu2 . Cu3 . 123.72(8) yes
Cu1 . Cu2 . Cu4 . 52.102(15) yes
O1 . Cu2 . Cu4 . 38.25(6) yes
O7 . Cu2 . Cu4 . 71.24(8) yes
O9 . Cu2 . Cu4 . 126.55(7) yes
O6 . Cu2 . Cu4 . 72.45(8) yes
Cu1 . Cu2 . Cu6 . 110.07(2) yes
O1 . Cu2 . Cu6 . 115.05(6) yes
O7 . Cu2 . Cu6 . 43.04(8) yes
O9 . Cu2 . Cu6 . 125.81(8) yes
O6 . Cu2 . Cu6 . 43.01(8) yes
Cu1 . Cu2 . Cu10 . 109.20(2) yes
O1 . Cu2 . Cu10 . 114.79(6) yes
O7 . Cu2 . Cu10 . 125.86(8) yes
O9 . Cu2 . Cu10 . 42.86(7) yes
O6 . Cu2 . Cu10 . 125.73(9) yes
Cu1 . Cu2 . Cu12 . 104.527(18) yes
O1 . Cu2 . Cu12 . 77.86(6) yes
O7 . Cu2 . Cu12 . 95.44(8) yes
O9 . Cu2 . Cu12 . 88.30(7) yes
O6 . Cu2 . Cu12 . 178.39(9) yes
Cu1 . Cu2 . Cu13 . 55.205(14) yes
O1 . Cu2 . Cu13 . 78.57(6) yes
O7 . Cu2 . Cu13 . 177.64(8) yes
O9 . Cu2 . Cu13 . 22.35(8) yes
O6 . Cu2 . Cu13 . 97.21(8) yes
Cu1 . Cu2 . H71 . 143.2 no
O1 . Cu2 . H71 . 113.6 no
O7 . Cu2 . H71 . 20.7 no
O9 . Cu2 . H71 . 142.1 no
O6 . Cu2 . H71 . 95.1 no
Cu1 . Cu2 . H81 . 142.3 no
O1 . Cu2 . H81 . 111.7 no
O7 . Cu2 . H81 . 74.2 no
O9 . Cu2 . H81 . 97.8 no
O6 . Cu2 . H81 . 142.6 no
O8 . Cu2 . Cu3 . 74.27(8) yes
O8 . Cu2 . Cu4 . 125.93(8) yes
Cu3 . Cu2 . Cu4 . 51.751(15) yes
O8 . Cu2 . Cu6 . 125.04(8) yes
Cu3 . Cu2 . Cu6 . 109.05(2) yes
Cu4 . Cu2 . Cu6 . 76.799(19) yes
O8 . Cu2 . Cu10 . 42.70(8) yes
Cu3 . Cu2 . Cu10 . 109.13(2) yes
Cu4 . Cu2 . Cu10 . 153.05(2) yes
Cu6 . Cu2 . Cu10 . 130.15(2) yes
O8 . Cu2 . Cu12 . 22.14(8) yes
Cu3 . Cu2 . Cu12 . 54.722(15) yes
Cu4 . Cu2 . Cu12 . 106.058(19) yes
Cu6 . Cu2 . Cu12 . 136.33(2) yes
Cu10 . Cu2 . Cu12 . 55.886(16) yes
O8 . Cu2 . Cu13 . 87.36(8) yes
Cu3 . Cu2 . Cu13 . 104.459(19) yes
Cu4 . Cu2 . Cu13 . 106.806(18) yes
Cu6 . Cu2 . Cu13 . 138.28(2) yes
Cu10 . Cu2 . Cu13 . 55.413(16) yes
O8 . Cu2 . H71 . 76.0 no
Cu3 . Cu2 . H71 . 80.7 no
Cu4 . Cu2 . H71 . 91.1 no
Cu6 . Cu2 . H71 . 52.1 no
Cu10 . Cu2 . H71 . 105.2 no
O8 . Cu2 . H81 . 20.8 no
Cu3 . Cu2 . H81 . 78.3 no
Cu4 . Cu2 . H81 . 125.1 no
Cu6 . Cu2 . H81 . 104.2 no
Cu10 . Cu2 . H81 . 54.9 no
Cu12 . Cu2 . Cu13 . 83.779(16) yes
Cu12 . Cu2 . H71 . 84.3 no
Cu13 . Cu2 . H71 . 160.6 no
Cu12 . Cu2 . H81 . 37.8 no
Cu13 . Cu2 . H81 . 106.3 no
H71 . Cu2 . H81 . 55.9 no
Cu2 . Cu3 . O38 . 87.83(11) yes
Cu2 . Cu3 . N1 . 114.39(12) yes
O38 . Cu3 . N1 . 26.56(15) yes
Cu2 . Cu3 . O39 . 140.49(10) yes
O38 . Cu3 . O39 . 52.66(15) yes
N1 . Cu3 . O39 . 26.11(15) yes
Cu2 . Cu3 . O1 . 43.80(7) yes
O38 . Cu3 . O1 . 131.63(13) yes
N1 . Cu3 . O1 . 158.18(14) yes
O39 . Cu3 . O1 . 175.70(13) yes
Cu2 . Cu3 . O3 . 85.90(9) yes
O38 . Cu3 . O3 . 90.89(16) yes
N1 . Cu3 . O3 . 92.32(14) yes
O39 . Cu3 . O3 . 93.69(12) yes
O1 . Cu3 . O3 . 86.29(11) yes
Cu2 . Cu3 . O2 . 85.90(8) yes
O38 . Cu3 . O2 . 91.02(16) yes
N1 . Cu3 . O2 . 93.10(14) yes
O39 . Cu3 . O2 . 94.05(12) yes
O1 . Cu3 . O2 . 86.25(10) yes
Cu2 . Cu3 . Cu4 . 63.598(17) yes
O38 . Cu3 . Cu4 . 122.23(13) yes
N1 . Cu3 . Cu4 . 132.92(12) yes
O39 . Cu3 . Cu4 . 133.75(9) yes
O1 . Cu3 . Cu4 . 45.39(7) yes
Cu2 . Cu3 . Cu8 . 109.26(2) yes
O38 . Cu3 . Cu8 . 94.90(14) yes
N1 . Cu3 . Cu8 . 85.69(12) yes
O39 . Cu3 . Cu8 . 77.85(9) yes
O1 . Cu3 . Cu8 . 100.79(7) yes
Cu2 . Cu3 . Cu11 . 64.354(18) yes
O38 . Cu3 . Cu11 . 122.80(14) yes
N1 . Cu3 . Cu11 . 133.74(12) yes
O39 . Cu3 . Cu11 . 133.71(9) yes
O1 . Cu3 . Cu11 . 45.69(7) yes
Cu2 . Cu3 . Cu12 . 69.566(17) yes
O38 . Cu3 . Cu12 . 61.70(14) yes
N1 . Cu3 . Cu12 . 74.26(12) yes
O39 . Cu3 . Cu12 . 88.74(9) yes
O1 . Cu3 . Cu12 . 93.88(7) yes
Cu2 . Cu3 . Cu15 . 109.488(19) yes
O38 . Cu3 . Cu15 . 93.93(14) yes
N1 . Cu3 . Cu15 . 85.34(12) yes
O39 . Cu3 . Cu15 . 77.32(9) yes
O1 . Cu3 . Cu15 . 101.68(7) yes
O3 . Cu3 . O2 . 171.50(12) yes
O3 . Cu3 . Cu4 . 41.72(8) yes
O2 . Cu3 . Cu4 . 131.41(8) yes
O3 . Cu3 . Cu8 . 23.59(8) yes
O2 . Cu3 . Cu8 . 163.88(8) yes
Cu4 . Cu3 . Cu8 . 56.051(17) yes
O3 . Cu3 . Cu11 . 131.65(8) yes
O2 . Cu3 . Cu11 . 41.57(8) yes
Cu4 . Cu3 . Cu11 . 90.00(2) yes
Cu8 . Cu3 . Cu11 . 140.19(2) yes
O3 . Cu3 . Cu12 . 142.84(8) yes
O2 . Cu3 . Cu12 . 34.02(8) yes
Cu4 . Cu3 . Cu12 . 132.45(2) yes
Cu8 . Cu3 . Cu12 . 156.42(2) yes
Cu11 . Cu3 . Cu12 . 61.915(17) yes
O3 . Cu3 . Cu15 . 164.01(9) yes
O2 . Cu3 . Cu15 . 23.68(8) yes
Cu4 . Cu3 . Cu15 . 141.48(2) yes
Cu8 . Cu3 . Cu15 . 140.50(2) yes
Cu11 . Cu3 . Cu15 . 56.438(16) yes
Cu12 . Cu3 . Cu15 . 51.295(15) yes
Cu2 . Cu4 . O31 . 83.56(7) yes
Cu2 . Cu4 . O30 . 136.85(8) yes
O31 . Cu4 . O30 . 53.33(10) yes
Cu2 . Cu4 . C22 . 110.17(9) yes
O31 . Cu4 . C22 . 26.65(11) yes
O30 . Cu4 . C22 . 26.68(12) yes
Cu2 . Cu4 . O1 . 44.45(7) yes
O31 . Cu4 . O1 . 128.00(10) yes
O30 . Cu4 . O1 . 178.43(11) yes
C22 . Cu4 . O1 . 154.62(12) yes
Cu2 . Cu4 . Cu1 . 63.763(17) yes
O31 . Cu4 . Cu1 . 120.58(9) yes
O30 . Cu4 . Cu1 . 133.53(9) yes
C22 . Cu4 . Cu1 . 131.56(10) yes
O1 . Cu4 . Cu1 . 45.43(7) yes
Cu2 . Cu4 . Cu3 . 64.651(17) yes
O31 . Cu4 . Cu3 . 120.26(7) yes
O30 . Cu4 . Cu3 . 135.24(9) yes
C22 . Cu4 . Cu3 . 133.28(9) yes
O1 . Cu4 . Cu3 . 45.42(7) yes
Cu2 . Cu4 . O4 . 85.15(8) yes
O31 . Cu4 . O4 . 90.35(12) yes
O30 . Cu4 . O4 . 92.70(11) yes
C22 . Cu4 . O4 . 91.18(12) yes
O1 . Cu4 . O4 . 86.50(10) yes
Cu2 . Cu4 . O3 . 86.95(8) yes
O31 . Cu4 . O3 . 90.44(11) yes
O30 . Cu4 . O3 . 94.23(11) yes
C22 . Cu4 . O3 . 93.13(12) yes
O1 . Cu4 . O3 . 86.67(10) yes
Cu2 . Cu4 . Cu5 . 71.115(18) yes
O31 . Cu4 . Cu5 . 56.42(9) yes
O30 . Cu4 . Cu5 . 81.98(9) yes
C22 . Cu4 . Cu5 . 66.74(10) yes
O1 . Cu4 . Cu5 . 98.12(8) yes
Cu2 . Cu4 . Cu7 . 71.966(18) yes
O31 . Cu4 . Cu7 . 56.54(8) yes
O30 . Cu4 . Cu7 . 83.73(8) yes
C22 . Cu4 . Cu7 . 68.75(8) yes
O1 . Cu4 . Cu7 . 97.74(7) yes
Cu2 . Cu4 . Cu8 . 123.91(2) yes
O31 . Cu4 . Cu8 . 86.39(9) yes
O30 . Cu4 . Cu8 . 61.80(9) yes
C22 . Cu4 . Cu8 . 73.03(10) yes
O1 . Cu4 . Cu8 . 118.57(7) yes
Cu2 . Cu4 . Cu9 . 122.34(2) yes
O31 . Cu4 . Cu9 . 87.69(7) yes
O30 . Cu4 . Cu9 . 61.27(8) yes
C22 . Cu4 . Cu9 . 72.61(8) yes
O1 . Cu4 . Cu9 . 117.47(7) yes
Cu1 . Cu4 . Cu3 . 89.83(2) yes
Cu1 . Cu4 . O4 . 42.03(7) yes
Cu3 . Cu4 . O4 . 131.71(8) yes
Cu1 . Cu4 . O3 . 131.82(8) yes
Cu3 . Cu4 . O3 . 42.07(8) yes
O4 . Cu4 . O3 . 171.92(11) yes
Cu1 . Cu4 . Cu5 . 66.205(19) yes
Cu3 . Cu4 . Cu5 . 135.54(2) yes
O4 . Cu4 . Cu5 . 36.23(8) yes
O3 . Cu4 . Cu5 . 141.18(9) yes
Cu1 . Cu4 . Cu7 . 135.39(2) yes
Cu3 . Cu4 . Cu7 . 65.711(18) yes
O4 . Cu4 . Cu7 . 140.82(8) yes
O3 . Cu4 . Cu7 . 36.46(8) yes
Cu5 . Cu4 . Cu7 . 104.99(2) yes
Cu1 . Cu4 . Cu8 . 153.02(3) yes
Cu3 . Cu4 . Cu8 . 74.00(2) yes
O4 . Cu4 . Cu8 . 150.04(8) yes
O3 . Cu4 . Cu8 . 38.04(8) yes
Cu5 . Cu4 . Cu8 . 139.74(2) yes
Cu1 . Cu4 . Cu9 . 72.948(19) yes
Cu3 . Cu4 . Cu9 . 152.02(2) yes
O4 . Cu4 . Cu9 . 37.92(7) yes
O3 . Cu4 . Cu9 . 150.16(8) yes
Cu5 . Cu4 . Cu9 . 57.151(17) yes
Cu7 . Cu4 . Cu8 . 56.907(19) yes
Cu7 . Cu4 . Cu9 . 141.34(2) yes
Cu8 . Cu4 . Cu9 . 112.14(2) yes
Cu1 . Cu5 . Cu4 . 52.746(16) yes
Cu1 . Cu5 . O31 . 105.21(7) yes
Cu4 . Cu5 . O31 . 53.99(7) yes
Cu1 . Cu5 . O6 . 74.17(8) yes
Cu4 . Cu5 . O6 . 75.29(8) yes
O31 . Cu5 . O6 . 75.58(10) yes
Cu1 . Cu5 . O17 . 151.65(11) yes
Cu4 . Cu5 . O17 . 146.93(11) yes
O31 . Cu5 . O17 . 93.76(13) yes
O6 . Cu5 . O17 . 90.88(12) yes
Cu1 . Cu5 . O4 . 31.87(7) yes
Cu4 . Cu5 . O4 . 35.38(8) yes
O31 . Cu5 . O4 . 87.19(11) yes
O6 . Cu5 . O4 . 94.47(11) yes
O17 . Cu5 . O4 . 174.63(11) yes
Cu1 . Cu5 . O32 . 101.48(10) yes
Cu4 . Cu5 . O32 . 98.82(10) yes
O31 . Cu5 . O32 . 102.00(13) yes
O6 . Cu5 . O32 . 174.01(13) yes
O17 . Cu5 . O32 . 94.77(13) yes
Cu1 . Cu5 . Cu6 . 103.392(19) yes
Cu4 . Cu5 . Cu6 . 75.191(19) yes
O31 . Cu5 . Cu6 . 44.26(7) yes
O6 . Cu5 . Cu6 . 37.70(8) yes
O17 . Cu5 . Cu6 . 75.69(9) yes
Cu1 . Cu5 . Cu9 . 68.621(18) yes
Cu4 . Cu5 . Cu9 . 60.570(18) yes
O31 . Cu5 . Cu9 . 88.43(7) yes
O6 . Cu5 . Cu9 . 133.71(8) yes
O17 . Cu5 . Cu9 . 133.94(9) yes
Cu1 . Cu5 . H61 . 81.9 no
Cu4 . Cu5 . H61 . 94.2 no
O31 . Cu5 . H61 . 90.2 no
O6 . Cu5 . H61 . 19.4 no
O17 . Cu5 . H61 . 77.0 no
O4 . Cu5 . O32 . 79.87(12) yes
O4 . Cu5 . Cu6 . 108.44(8) yes
O32 . Cu5 . Cu6 . 142.48(12) yes
O4 . Cu5 . Cu9 . 40.76(7) yes
O32 . Cu5 . Cu9 . 40.34(9) yes
Cu6 . Cu5 . Cu9 . 129.80(3) yes
O4 . Cu5 . H61 . 108.2 no
O32 . Cu5 . H61 . 165.8 no
Cu6 . Cu5 . H61 . 47.2 no
Cu9 . Cu5 . H61 . 149.0 no
Cu5 . Cu6 . O31 . 58.45(10) yes
Cu5 . Cu6 . Cu2 . 74.368(19) yes
O31 . Cu6 . Cu2 . 98.62(8) yes
Cu5 . Cu6 . O7 . 103.24(8) yes
O31 . Cu6 . O7 . 87.45(12) yes
Cu2 . Cu6 . O7 . 42.97(8) yes
Cu5 . Cu6 . O6 . 37.52(7) yes
O31 . Cu6 . O6 . 88.36(12) yes
Cu2 . Cu6 . O6 . 42.73(7) yes
O7 . Cu6 . O6 . 83.17(11) yes
Cu5 . Cu6 . O16 . 77.42(9) yes
O31 . Cu6 . O16 . 100.33(14) yes
Cu2 . Cu6 . O16 . 130.26(11) yes
O7 . Cu6 . O16 . 170.98(14) yes
O6 . Cu6 . O16 . 92.44(13) yes
Cu5 . Cu6 . O15 . 152.36(10) yes
O31 . Cu6 . O15 . 100.36(15) yes
Cu2 . Cu6 . O15 . 130.04(9) yes
O7 . Cu6 . O15 . 92.37(12) yes
O6 . Cu6 . O15 . 170.05(13) yes
Cu5 . Cu6 . H61 . 47.7 no
O31 . Cu6 . H61 . 104.6 no
Cu2 . Cu6 . H61 . 52.2 no
O7 . Cu6 . H61 . 95.2 no
O6 . Cu6 . H61 . 19.8 no
O16 . Cu6 . O15 . 90.71(14) yes
O16 . Cu6 . H61 . 78.5 no
O15 . Cu6 . H61 . 154.2 no
Cu4 . Cu7 . O31 . 54.03(7) yes
Cu4 . Cu7 . O7 . 74.16(8) yes
O31 . Cu7 . O7 . 74.65(10) yes
Cu4 . Cu7 . O3 . 35.41(8) yes
O31 . Cu7 . O3 . 87.02(10) yes
O7 . Cu7 . O3 . 94.27(11) yes
Cu4 . Cu7 . O14 . 147.23(11) yes
O31 . Cu7 . O14 . 94.28(12) yes
O7 . Cu7 . O14 . 90.76(13) yes
O3 . Cu7 . O14 . 174.97(14) yes
Cu4 . Cu7 . O36 . 99.83(10) yes
O31 . Cu7 . O36 . 102.46(13) yes
O7 . Cu7 . O36 . 173.96(12) yes
O3 . Cu7 . O36 . 80.20(13) yes
O14 . Cu7 . O36 . 94.77(15) yes
Cu4 . Cu7 . Cu8 . 60.853(19) yes
O31 . Cu7 . Cu8 . 87.40(7) yes
O7 . Cu7 . Cu8 . 133.49(8) yes
O3 . Cu7 . Cu8 . 41.32(8) yes
O14 . Cu7 . Cu8 . 133.82(11) yes
O36 . Cu7 . Cu8 . 40.55(10) yes
Cu4 . Cu8 . Cu7 . 62.240(19) yes
Cu4 . Cu8 . Cu3 . 49.952(15) yes
Cu7 . Cu8 . Cu3 . 58.730(17) yes
Cu4 . Cu8 . O30 . 41.50(6) yes
Cu7 . Cu8 . O30 . 76.66(6) yes
Cu3 . Cu8 . O30 . 91.21(6) yes
Cu4 . Cu8 . O3 . 36.55(8) yes
Cu7 . Cu8 . O3 . 40.87(8) yes
Cu3 . Cu8 . O3 . 22.92(8) yes
O30 . Cu8 . O3 . 73.87(9) yes
Cu4 . Cu8 . O22 . 140.63(12) yes
Cu7 . Cu8 . O22 . 132.09(12) yes
Cu3 . Cu8 . O22 . 165.29(12) yes
O30 . Cu8 . O22 . 100.90(13) yes
O3 . Cu8 . O22 . 171.59(15) yes
Cu4 . Cu8 . O19 . 69.87(11) yes
Cu7 . Cu8 . O19 . 130.68(11) yes
Cu3 . Cu8 . O19 . 82.11(10) yes
O30 . Cu8 . O19 . 75.41(12) yes
O3 . Cu8 . O19 . 92.21(13) yes
Cu4 . Cu8 . O36 . 101.00(10) yes
Cu7 . Cu8 . O36 . 40.36(10) yes
Cu3 . Cu8 . O36 . 91.56(10) yes
O30 . Cu8 . O36 . 98.25(12) yes
O3 . Cu8 . O36 . 79.58(12) yes
Cu4 . Cu8 . Cu17 . 67.56(2) yes
Cu7 . Cu8 . Cu17 . 124.14(3) yes
Cu3 . Cu8 . Cu17 . 104.38(2) yes
O30 . Cu8 . Cu17 . 49.11(6) yes
O3 . Cu8 . Cu17 . 102.50(8) yes
Cu4 . Cu8 . C511 . 92.1(2) yes
Cu7 . Cu8 . C511 . 145.2(2) yes
Cu3 . Cu8 . C511 . 87.0(2) yes
O30 . Cu8 . C511 . 100.21(17) yes
O3 . Cu8 . C511 . 104.5(2) yes
O22 . Cu8 . O19 . 92.80(15) yes
O22 . Cu8 . O36 . 94.90(15) yes
O19 . Cu8 . O36 . 170.85(15) yes
O22 . Cu8 . Cu17 . 78.04(11) yes
O19 . Cu8 . Cu17 . 34.98(9) yes
O36 . Cu8 . Cu17 . 142.92(11) yes
O22 . Cu8 . C511 . 82.7(3) yes
O19 . Cu8 . C511 . 25.42(17) yes
O36 . Cu8 . C511 . 161.51(19) yes
Cu17 . Cu8 . C511 . 54.63(16) yes
Cu4 . Cu9 . Cu1 . 50.491(15) yes
Cu4 . Cu9 . Cu5 . 62.280(18) yes
Cu1 . Cu9 . Cu5 . 59.751(16) yes
Cu4 . Cu9 . O30 . 41.66(5) yes
Cu1 . Cu9 . O30 . 91.84(5) yes
Cu5 . Cu9 . O30 . 75.48(6) yes
Cu4 . Cu9 . O4 . 36.73(8) yes
Cu1 . Cu9 . O4 . 24.28(8) yes
Cu5 . Cu9 . O4 . 40.43(8) yes
O30 . Cu9 . O4 . 73.48(10) yes
Cu4 . Cu9 . O25 . 145.21(12) yes
Cu1 . Cu9 . O25 . 158.16(12) yes
Cu5 . Cu9 . O25 . 135.26(11) yes
O30 . Cu9 . O25 . 106.78(14) yes
O4 . Cu9 . O25 . 175.66(13) yes
Cu4 . Cu9 . O32 . 100.13(9) yes
Cu1 . Cu9 . O32 . 93.03(9) yes
Cu5 . Cu9 . O32 . 39.97(8) yes
O30 . Cu9 . O32 . 95.06(13) yes
O4 . Cu9 . O32 . 79.18(11) yes
Cu4 . Cu9 . O18 . 69.85(10) yes
Cu1 . Cu9 . O18 . 81.42(9) yes
Cu5 . Cu9 . O18 . 130.70(10) yes
O30 . Cu9 . O18 . 76.82(12) yes
O4 . Cu9 . O18 . 92.64(12) yes
Cu4 . Cu9 . C54 . 125.64(12) yes
Cu1 . Cu9 . C54 . 154.66(10) yes
Cu5 . Cu9 . C54 . 144.88(10) yes
O30 . Cu9 . C54 . 91.24(13) yes
O4 . Cu9 . C54 . 162.29(14) yes
Cu4 . Cu9 . C480 . 84.41(17) yes
Cu1 . Cu9 . C480 . 76.00(17) yes
Cu5 . Cu9 . C480 . 135.05(17) yes
O30 . Cu9 . C480 . 99.95(17) yes
O4 . Cu9 . C480 . 94.89(19) yes
O25 . Cu9 . O32 . 96.49(13) yes
O25 . Cu9 . O18 . 91.63(14) yes
O32 . Cu9 . O18 . 169.93(14) yes
O25 . Cu9 . C54 . 20.51(16) yes
O32 . Cu9 . C54 . 111.74(14) yes
O18 . Cu9 . C54 . 74.83(14) yes
O25 . Cu9 . C480 . 89.3(2) yes
O32 . Cu9 . C480 . 161.59(19) yes
O18 . Cu9 . C480 . 23.58(16) yes
C54 . Cu9 . C480 . 78.7(2) yes
O33 . Cu10 . Cu2 . 97.14(7) yes
O33 . Cu10 . O9 . 88.35(11) yes
Cu2 . Cu10 . O9 . 42.61(8) yes
O33 . Cu10 . O8 . 86.40(11) yes
Cu2 . Cu10 . O8 . 42.48(7) yes
O9 . Cu10 . O8 . 82.88(11) yes
O33 . Cu10 . O12 . 100.42(13) yes
Cu2 . Cu10 . O12 . 131.89(9) yes
O9 . Cu10 . O12 . 93.46(12) yes
O8 . Cu10 . O12 . 172.21(12) yes
O33 . Cu10 . O11 . 100.74(13) yes
Cu2 . Cu10 . O11 . 130.54(11) yes
O9 . Cu10 . O11 . 169.85(13) yes
O8 . Cu10 . O11 . 93.11(12) yes
O12 . Cu10 . O11 . 89.35(13) yes
O33 . Cu10 . Cu11 . 41.86(7) yes
Cu2 . Cu10 . Cu11 . 55.292(15) yes
O9 . Cu10 . Cu11 . 58.16(8) yes
O8 . Cu10 . Cu11 . 57.37(7) yes
O12 . Cu10 . Cu11 . 126.12(9) yes
O33 . Cu10 . Cu13 . 58.93(8) yes
Cu2 . Cu10 . Cu13 . 74.659(18) yes
O9 . Cu10 . Cu13 . 38.01(7) yes
O8 . Cu10 . Cu13 . 103.75(7) yes
O12 . Cu10 . Cu13 . 76.97(9) yes
O11 . Cu10 . Cu11 . 126.93(10) yes
O11 . Cu10 . Cu13 . 151.92(11) yes
Cu11 . Cu10 . Cu13 . 51.974(15) yes
O33 . Cu11 . O34 . 53.84(9) yes
O33 . Cu11 . C32 . 26.93(10) yes
O34 . Cu11 . C32 . 26.92(11) yes
O33 . Cu11 . O1 . 126.09(9) yes
O34 . Cu11 . O1 . 179.28(10) yes
C32 . Cu11 . O1 . 152.99(11) yes
O33 . Cu11 . Cu3 . 118.84(7) yes
O34 . Cu11 . Cu3 . 135.17(8) yes
C32 . Cu11 . Cu3 . 132.45(8) yes
O1 . Cu11 . Cu3 . 45.55(7) yes
O33 . Cu11 . Cu1 . 119.59(7) yes
O34 . Cu11 . Cu1 . 133.71(8) yes
C32 . Cu11 . Cu1 . 131.11(8) yes
O1 . Cu11 . Cu1 . 45.60(7) yes
Cu3 . Cu11 . Cu1 . 90.14(2) yes
O33 . Cu11 . O5 . 90.04(11) yes
O34 . Cu11 . O5 . 92.52(11) yes
C32 . Cu11 . O5 . 90.88(11) yes
O1 . Cu11 . O5 . 86.77(10) yes
Cu3 . Cu11 . O5 . 132.14(8) yes
O33 . Cu11 . O2 . 89.15(11) yes
O34 . Cu11 . O2 . 94.02(10) yes
C32 . Cu11 . O2 . 92.33(11) yes
O1 . Cu11 . O2 . 86.68(10) yes
Cu3 . Cu11 . O2 . 42.15(7) yes
O33 . Cu11 . Cu10 . 34.58(6) yes
O34 . Cu11 . Cu10 . 88.39(7) yes
C32 . Cu11 . Cu10 . 61.47(8) yes
O1 . Cu11 . Cu10 . 91.53(7) yes
Cu3 . Cu11 . Cu10 . 96.842(19) yes
O33 . Cu11 . Cu12 . 55.54(7) yes
O34 . Cu11 . Cu12 . 83.97(7) yes
C32 . Cu11 . Cu12 . 68.37(8) yes
O1 . Cu11 . Cu12 . 96.55(7) yes
Cu3 . Cu11 . Cu12 . 65.254(18) yes
O33 . Cu11 . Cu14 . 87.13(7) yes
O34 . Cu11 . Cu14 . 60.03(7) yes
C32 . Cu11 . Cu14 . 71.57(8) yes
O1 . Cu11 . Cu14 . 119.33(7) yes
Cu3 . Cu11 . Cu14 . 154.01(2) yes
O33 . Cu11 . Cu15 . 85.58(7) yes
O34 . Cu11 . Cu15 . 61.91(8) yes
C32 . Cu11 . Cu15 . 72.60(8) yes
O1 . Cu11 . Cu15 . 118.79(7) yes
Cu3 . Cu11 . Cu15 . 73.810(19) yes
Cu1 . Cu11 . O5 . 42.19(7) yes
Cu1 . Cu11 . O2 . 132.10(7) yes
O5 . Cu11 . O2 . 171.27(11) yes
Cu1 . Cu11 . Cu10 . 96.052(19) yes
O5 . Cu11 . Cu10 . 86.64(8) yes
O2 . Cu11 . Cu10 . 87.77(8) yes
Cu1 . Cu11 . Cu12 . 133.85(2) yes
O5 . Cu11 . Cu12 . 139.31(8) yes
O2 . Cu11 . Cu12 . 36.24(8) yes
Cu10 . Cu11 . Cu12 . 52.828(15) yes
Cu1 . Cu11 . Cu14 . 74.495(18) yes
O5 . Cu11 . Cu14 . 38.84(8) yes
O2 . Cu11 . Cu14 . 149.73(8) yes
Cu10 . Cu11 . Cu14 . 105.39(2) yes
Cu12 . Cu11 . Cu14 . 139.90(2) yes
Cu1 . Cu11 . Cu15 . 154.69(2) yes
O5 . Cu11 . Cu15 . 150.89(8) yes
O2 . Cu11 . Cu15 . 37.63(8) yes
Cu10 . Cu11 . Cu15 . 105.041(18) yes
Cu12 . Cu11 . Cu15 . 56.649(17) yes
Cu14 . Cu11 . Cu15 . 112.11(2) yes
Cu3 . Cu12 . Cu11 . 52.831(15) yes
Cu3 . Cu12 . O33 . 104.68(6) yes
Cu11 . Cu12 . O33 . 53.35(6) yes
Cu3 . Cu12 . O8 . 75.14(7) yes
Cu11 . Cu12 . O8 . 75.25(7) yes
O33 . Cu12 . O8 . 74.52(10) yes
Cu3 . Cu12 . O2 . 33.07(7) yes
Cu11 . Cu12 . O2 . 34.75(8) yes
O33 . Cu12 . O2 . 85.64(10) yes
O8 . Cu12 . O2 . 95.49(10) yes
Cu3 . Cu12 . O10 . 151.58(11) yes
Cu11 . Cu12 . O10 . 147.12(10) yes
O33 . Cu12 . O10 . 94.56(12) yes
O8 . Cu12 . O10 . 90.49(12) yes
O2 . Cu12 . O10 . 173.84(12) yes
Cu3 . Cu12 . Cu2 . 55.712(15) yes
Cu11 . Cu12 . Cu2 . 56.348(14) yes
O33 . Cu12 . Cu2 . 73.47(6) yes
O8 . Cu12 . Cu2 . 22.03(7) yes
O2 . Cu12 . Cu2 . 73.46(7) yes
Cu3 . Cu12 . O37 . 100.95(9) yes
Cu11 . Cu12 . O37 . 99.97(8) yes
O33 . Cu12 . O37 . 103.87(12) yes
O8 . Cu12 . O37 . 175.03(11) yes
O2 . Cu12 . O37 . 79.65(11) yes
Cu3 . Cu12 . Cu15 . 70.230(18) yes
Cu11 . Cu12 . Cu15 . 60.931(17) yes
O33 . Cu12 . Cu15 . 87.03(6) yes
O8 . Cu12 . Cu15 . 134.84(7) yes
O2 . Cu12 . Cu15 . 41.33(7) yes
Cu3 . Cu12 . H81 . 78.4 no
Cu11 . Cu12 . H81 . 93.0 no
O33 . Cu12 . H81 . 92.4 no
O8 . Cu12 . H81 . 20.0 no
O2 . Cu12 . H81 . 106.0 no
O10 . Cu12 . Cu2 . 112.51(10) yes
O10 . Cu12 . O37 . 94.34(13) yes
Cu2 . Cu12 . O37 . 153.09(9) yes
O10 . Cu12 . Cu15 . 132.51(10) yes
Cu2 . Cu12 . Cu15 . 113.345(19) yes
O37 . Cu12 . Cu15 . 40.20(8) yes
O10 . Cu12 . H81 . 80.1 no
Cu2 . Cu12 . H81 . 36.7 no
O37 . Cu12 . H81 . 163.2 no
Cu15 . Cu12 . H81 . 147.3 no
Cu1 . Cu13 . Cu10 . 103.48(2) yes
Cu1 . Cu13 . O33 . 103.63(6) yes
Cu10 . Cu13 . O33 . 44.09(6) yes
Cu1 . Cu13 . O9 . 74.05(7) yes
Cu10 . Cu13 . O9 . 37.98(7) yes
O33 . Cu13 . O9 . 74.97(9) yes
Cu1 . Cu13 . O13 . 150.90(9) yes
Cu10 . Cu13 . O13 . 76.31(9) yes
O33 . Cu13 . O13 . 96.13(11) yes
O9 . Cu13 . O13 . 91.06(12) yes
Cu1 . Cu13 . O5 . 32.57(7) yes
Cu10 . Cu13 . O5 . 108.40(8) yes
O33 . Cu13 . O5 . 85.37(9) yes
O9 . Cu13 . O5 . 94.77(11) yes
O13 . Cu13 . O5 . 174.17(12) yes
Cu1 . Cu13 . Cu2 . 54.829(14) yes
Cu10 . Cu13 . Cu2 . 49.928(15) yes
O33 . Cu13 . Cu2 . 72.89(6) yes
O9 . Cu13 . Cu2 . 22.23(8) yes
O13 . Cu13 . Cu2 . 113.27(9) yes
Cu1 . Cu13 . O35 . 102.91(9) yes
Cu10 . Cu13 . O35 . 140.11(9) yes
O33 . Cu13 . O35 . 100.54(11) yes
O9 . Cu13 . O35 . 173.54(12) yes
O13 . Cu13 . O35 . 94.07(13) yes
Cu1 . Cu13 . Cu14 . 69.728(18) yes
Cu10 . Cu13 . Cu14 . 128.30(2) yes
O33 . Cu13 . Cu14 . 86.32(6) yes
O9 . Cu13 . Cu14 . 133.62(8) yes
O13 . Cu13 . Cu14 . 133.52(9) yes
Cu1 . Cu13 . H91 . 80.7 no
Cu10 . Cu13 . H91 . 48.5 no
O33 . Cu13 . H91 . 90.9 no
O9 . Cu13 . H91 . 19.6 no
O13 . Cu13 . H91 . 77.8 no
O5 . Cu13 . Cu2 . 72.56(8) yes
O5 . Cu13 . O35 . 80.11(11) yes
Cu2 . Cu13 . O35 . 152.24(9) yes
O5 . Cu13 . Cu14 . 40.83(7) yes
Cu2 . Cu13 . Cu14 . 111.75(2) yes
O35 . Cu13 . Cu14 . 40.50(9) yes
O5 . Cu13 . H91 . 107.9 no
Cu2 . Cu13 . H91 . 38.6 no
O35 . Cu13 . H91 . 166.7 no
Cu14 . Cu13 . H91 . 148.7 no
Cu11 . Cu14 . Cu13 . 63.173(18) yes
Cu11 . Cu14 . O34 . 42.55(5) yes
Cu13 . Cu14 . O34 . 77.21(6) yes
Cu11 . Cu14 . O5 . 37.36(8) yes
Cu13 . Cu14 . O5 . 40.58(8) yes
O34 . Cu14 . O5 . 75.03(9) yes
Cu11 . Cu14 . O29 . 144.59(9) yes
Cu13 . Cu14 . O29 . 133.71(9) yes
O34 . Cu14 . O29 . 104.76(10) yes
O5 . Cu14 . O29 . 174.29(12) yes
Cu11 . Cu14 . O20 . 68.26(9) yes
Cu13 . Cu14 . O20 . 130.15(9) yes
O34 . Cu14 . O20 . 74.80(10) yes
O5 . Cu14 . O20 . 92.19(11) yes
O29 . Cu14 . O20 . 93.25(12) yes
Cu11 . Cu14 . O35 . 100.91(9) yes
Cu13 . Cu14 . O35 . 39.91(9) yes
O34 . Cu14 . O35 . 96.16(11) yes
O5 . Cu14 . O35 . 79.28(12) yes
O29 . Cu14 . O35 . 95.11(13) yes
Cu11 . Cu14 . Cu16 . 68.325(18) yes
Cu13 . Cu14 . Cu16 . 124.65(2) yes
O34 . Cu14 . Cu16 . 48.68(6) yes
O5 . Cu14 . Cu16 . 104.59(8) yes
O29 . Cu14 . Cu16 . 78.94(9) yes
O20 . Cu14 . O35 . 169.03(12) yes
O20 . Cu14 . Cu16 . 36.25(8) yes
O35 . Cu14 . Cu16 . 139.41(9) yes
Cu11 . Cu15 . Cu12 . 62.421(17) yes
Cu11 . Cu15 . Cu3 . 49.752(15) yes
Cu12 . Cu15 . Cu3 . 58.475(16) yes
Cu11 . Cu15 . O34 . 41.52(5) yes
Cu12 . Cu15 . O34 . 77.05(6) yes
Cu3 . Cu15 . O34 . 91.04(5) yes
Cu11 . Cu15 . O2 . 35.90(8) yes
Cu12 . Cu15 . O2 . 41.13(7) yes
Cu3 . Cu15 . O2 . 22.97(8) yes
O34 . Cu15 . O2 . 73.34(9) yes
Cu11 . Cu15 . O26 . 140.84(10) yes
Cu12 . Cu15 . O26 . 129.48(10) yes
Cu3 . Cu15 . O26 . 167.20(11) yes
O34 . Cu15 . O26 . 100.46(11) yes
O2 . Cu15 . O26 . 169.14(13) yes
Cu11 . Cu15 . O21 . 71.98(10) yes
Cu12 . Cu15 . O21 . 132.99(10) yes
Cu3 . Cu15 . O21 . 83.97(9) yes
O34 . Cu15 . O21 . 76.46(10) yes
O2 . Cu15 . O21 . 93.92(12) yes
Cu11 . Cu15 . O37 . 101.23(9) yes
Cu12 . Cu15 . O37 . 39.99(8) yes
Cu3 . Cu15 . O37 . 90.21(9) yes
O34 . Cu15 . O37 . 99.78(11) yes
O2 . Cu15 . O37 . 79.25(11) yes
Cu11 . Cu15 . Cu16 . 67.801(17) yes
Cu12 . Cu15 . Cu16 . 123.92(2) yes
Cu3 . Cu15 . Cu16 . 105.344(19) yes
O34 . Cu15 . Cu16 . 48.14(5) yes
O2 . Cu15 . Cu16 . 102.37(8) yes
Cu11 . Cu15 . C620 . 102.21(16) yes
Cu12 . Cu15 . C620 . 155.85(15) yes
Cu3 . Cu15 . C620 . 97.41(15) yes
O34 . Cu15 . C620 . 104.29(16) yes
O2 . Cu15 . C620 . 115.44(17) yes
O26 . Cu15 . O21 . 93.20(13) yes
O26 . Cu15 . O37 . 93.33(12) yes
O21 . Cu15 . O37 . 172.97(13) yes
O26 . Cu15 . Cu16 . 78.82(9) yes
O21 . Cu15 . Cu16 . 36.34(8) yes
O37 . Cu15 . Cu16 . 143.34(11) yes
O26 . Cu15 . C620 . 74.43(18) yes
O21 . Cu15 . C620 . 31.26(16) yes
O37 . Cu15 . C620 . 154.55(18) yes
Cu16 . Cu15 . C620 . 57.21(15) yes
O34 . Cu16 . Cu14 . 55.74(6) yes
O34 . Cu16 . Cu15 . 58.39(7) yes
Cu14 . Cu16 . Cu15 . 107.23(2) yes
O34 . Cu16 . O28 . 103.89(11) yes
Cu14 . Cu16 . O28 . 74.73(9) yes
Cu15 . Cu16 . O28 . 149.32(9) yes
O34 . Cu16 . O27 . 100.07(11) yes
Cu14 . Cu16 . O27 . 141.68(10) yes
Cu15 . Cu16 . O27 . 75.07(9) yes
O28 . Cu16 . O27 . 84.96(12) yes
O34 . Cu16 . O21 . 85.54(11) yes
Cu14 . Cu16 . O21 . 112.89(10) yes
Cu15 . Cu16 . O21 . 36.17(8) yes
O28 . Cu16 . O21 . 170.38(13) yes
O27 . Cu16 . O21 . 91.61(13) yes
O34 . Cu16 . O20 . 80.99(10) yes
Cu14 . Cu16 . O20 . 36.25(8) yes
Cu15 . Cu16 . O20 . 108.84(9) yes
O28 . Cu16 . O20 . 90.79(12) yes
O27 . Cu16 . O20 . 175.76(13) yes
O34 . Cu16 . C620 . 111.99(15) yes
Cu14 . Cu16 . C620 . 138.86(14) yes
Cu15 . Cu16 . C620 . 54.84(15) yes
O28 . Cu16 . C620 . 141.12(15) yes
O27 . Cu16 . C620 . 74.73(18) yes
O34 . Cu16 . C591 . 106.0(2) yes
Cu14 . Cu16 . C591 . 61.5(2) yes
Cu15 . Cu16 . C591 . 115.1(3) yes
O28 . Cu16 . C591 . 93.1(3) yes
O27 . Cu16 . C591 . 153.5(2) yes
O21 . Cu16 . O20 . 92.57(12) yes
O21 . Cu16 . C620 . 29.50(14) yes
O20 . Cu16 . C620 . 108.75(18) yes
O21 . Cu16 . C591 . 86.0(3) yes
O20 . Cu16 . C591 . 26.5(2) yes
C620 . Cu16 . C591 . 91.1(3) yes
Cu8 . Cu17 . O30 . 56.99(7) yes
Cu8 . Cu17 . O24 . 150.11(12) yes
O30 . Cu17 . O24 . 106.01(13) yes
Cu8 . Cu17 . O18 . 110.40(10) yes
O30 . Cu17 . O18 . 83.18(12) yes
O24 . Cu17 . O18 . 89.47(15) yes
Cu8 . Cu17 . O23 . 74.59(11) yes
O30 . Cu17 . O23 . 99.76(14) yes
O24 . Cu17 . O23 . 85.84(15) yes
O18 . Cu17 . O23 . 175.01(15) yes
Cu8 . Cu17 . O19 . 35.14(10) yes
O30 . Cu17 . O19 . 82.60(12) yes
O24 . Cu17 . O19 . 171.30(16) yes
O18 . Cu17 . O19 . 92.84(15) yes
O23 . Cu17 . O19 . 91.55(15) yes
Cu8 . Cu17 . C511 . 56.29(16) yes
O30 . Cu17 . C511 . 109.09(16) yes
O24 . Cu17 . C511 . 144.57(19) yes
O18 . Cu17 . C511 . 99.2(3) yes
O23 . Cu17 . C511 . 83.7(3) yes
O19 . Cu17 . C511 . 26.73(16) yes
C7 . C100 . H1001 . 108.7 no
C7 . C100 . H1003 . 109.1 no
H1001 . C100 . H1003 . 110.3 no
C7 . C100 . H1002 . 108.5 no
H1001 . C100 . H1002 . 110.1 no
H1003 . C100 . H1002 . 110.2 no
C7 . C101 . H1011 . 109.3 no
C7 . C101 . H1012 . 109.4 no
H1011 . C101 . H1012 . 110.1 no
C7 . C101 . H1013 . 108.9 no
H1011 . C101 . H1013 . 109.2 no
H1012 . C101 . H1013 . 109.8 no
C7 . C90 . H901 . 108.8 no
C7 . C90 . H902 . 109.4 no
H901 . C90 . H902 . 110.3 no
C7 . C90 . H903 . 109.1 no
H901 . C90 . H903 . 109.4 no
H902 . C90 . H903 . 109.7 no
C7 . C91 . H911 . 108.6 no
C7 . C91 . H912 . 107.8 no
H911 . C91 . H912 . 109.6 no
C7 . C91 . H913 . 109.7 no
H911 . C91 . H913 . 111.0 no
H912 . C91 . H913 . 110.1 no
C7 . C80 . H801 . 109.1 no
C7 . C80 . H802 . 109.8 no
H801 . C80 . H802 . 109.8 no
C7 . C80 . H803 . 109.6 no
H801 . C80 . H803 . 108.9 no
H802 . C80 . H803 . 109.6 no
C7 . C81 . H811 . 107.8 no
C7 . C81 . H812 . 109.0 no
H811 . C81 . H812 . 110.3 no
C7 . C81 . H813 . 108.7 no
H811 . C81 . H813 . 110.0 no
H812 . C81 . H813 . 111.0 no
C18 . C210 . H2101 . 108.2 no
C18 . C210 . H2102 . 109.6 no
H2101 . C210 . H2102 . 108.9 no
C18 . C210 . H2103 . 110.5 no
H2101 . C210 . H2103 . 108.9 no
H2102 . C210 . H2103 . 110.7 no
C18 . C211 . H2111 . 108.4 no
C18 . C211 . H2112 . 112.4 no
H2111 . C211 . H2112 . 109.6 no
C18 . C211 . H2113 . 108.0 no
H2111 . C211 . H2113 . 108.7 no
H2112 . C211 . H2113 . 109.5 no
C18 . C190 . H1901 . 108.3 no
C18 . C190 . H1902 . 110.4 no
H1901 . C190 . H1902 . 108.8 no
C18 . C190 . H1903 . 109.9 no
H1901 . C190 . H1903 . 108.8 no
H1902 . C190 . H1903 . 110.5 no
C18 . C191 . H1911 . 110.9 no
C18 . C191 . H1912 . 106.6 no
H1911 . C191 . H1912 . 108.7 no
C18 . C191 . H1913 . 110.3 no
H1911 . C191 . H1913 . 109.8 no
H1912 . C191 . H1913 . 110.3 no
C18 . C200 . H2001 . 108.6 no
C18 . C200 . H2002 . 111.6 no
H2001 . C200 . H2002 . 108.3 no
C18 . C200 . H2003 . 110.8 no
H2001 . C200 . H2003 . 108.7 no
H2002 . C200 . H2003 . 108.7 no
C18 . C201 . H2012 . 102.4 no
C18 . C201 . H2011 . 104.6 no
H2012 . C201 . H2011 . 99.7 no
C66 . C670 . H6702 . 109.6 no
C66 . C670 . H6701 . 111.3 no
H6702 . C670 . H6701 . 109.3 no
C66 . C670 . H6703 . 108.1 no
H6702 . C670 . H6703 . 109.1 no
H6701 . C670 . H6703 . 109.3 no
C66 . C671 . H6712 . 110.2 no
C66 . C671 . H6711 . 108.7 no
H6712 . C671 . H6711 . 108.9 no
C66 . C671 . H6713 . 110.2 no
H6712 . C671 . H6713 . 109.2 no
H6711 . C671 . H6713 . 109.5 no
C66 . C690 . H6902 . 109.2 no
C66 . C690 . H6901 . 108.0 no
H6902 . C690 . H6901 . 109.3 no
C66 . C690 . H6903 . 110.9 no
H6902 . C690 . H6903 . 109.7 no
H6901 . C690 . H6903 . 109.7 no
C66 . C691 . H6911 . 108.8 no
C66 . C691 . H6912 . 108.6 no
H6911 . C691 . H6912 . 110.6 no
C66 . C691 . H6913 . 108.0 no
H6911 . C691 . H6913 . 110.3 no
H6912 . C691 . H6913 . 110.6 no
C66 . C680 . H6801 . 111.2 no
C66 . C680 . H6802 . 109.4 no
H6801 . C680 . H6802 . 109.8 no
C66 . C680 . H6803 . 107.4 no
H6801 . C680 . H6803 . 109.8 no
H6802 . C680 . H6803 . 109.3 no
C66 . C681 . H6811 . 110.3 no
C66 . C681 . H6812 . 109.0 no
H6811 . C681 . H6812 . 110.1 no
C66 . C681 . H6813 . 108.9 no
H6811 . C681 . H6813 . 108.8 no
H6812 . C681 . H6813 . 109.8 no
O21 . C620 . Cu15 . 42.3(2) yes
O21 . C620 . Cu16 . 39.9(2) yes
Cu15 . C620 . Cu16 . 67.95(15) yes
O21 . C620 . C631 . 111.12(7) yes
Cu15 . C620 . C631 . 83.7(3) yes
Cu16 . C620 . C631 . 149.9(2) yes
O21 . C620 . C640 . 111.12(7) yes
Cu15 . C620 . C640 . 147.1(4) yes
Cu16 . C620 . C640 . 104.5(3) yes
C631 . C620 . C640 . 93.61(7) yes
O21 . C620 . H6201 . 123.5 no
Cu15 . C620 . H6201 . 103.3 no
Cu16 . C620 . H6201 . 92.7 no
C631 . C620 . H6201 . 104.1 no
C640 . C620 . H6201 . 109.1 no
O21 . C621 . C630 . 111.08(7) yes
O21 . C621 . C641 . 111.10(7) yes
C630 . C621 . C641 . 93.55(7) yes
O21 . C621 . H6211 . 113.9 no
C630 . C621 . H6211 . 115.8 no
C641 . C621 . H6211 . 109.7 no
C621 . C630 . H6302 . 111.2 no
C621 . C630 . H6301 . 107.8 no
H6302 . C630 . H6301 . 109.8 no
C621 . C630 . H6303 . 109.2 no
H6302 . C630 . H6303 . 109.1 no
H6301 . C630 . H6303 . 109.7 no
C620 . C631 . H6311 . 108.5 no
C620 . C631 . H6313 . 111.9 no
H6311 . C631 . H6313 . 109.1 no
C620 . C631 . H6312 . 108.1 no
H6311 . C631 . H6312 . 109.8 no
H6313 . C631 . H6312 . 109.5 no
C620 . C640 . H6401 . 108.6 no
C620 . C640 . H6403 . 110.1 no
H6401 . C640 . H6403 . 108.5 no
C620 . C640 . H6402 . 109.8 no
H6401 . C640 . H6402 . 109.9 no
H6403 . C640 . H6402 . 109.9 no
C621 . C641 . H6411 . 110.5 no
C621 . C641 . H6413 . 114.0 no
H6411 . C641 . H6413 . 109.5 no
C621 . C641 . H6412 . 103.8 no
H6411 . C641 . H6412 . 109.5 no
H6413 . C641 . H6412 . 109.3 no
O20 . C590 . C611 . 109.17(7) yes
O20 . C590 . C600 . 109.14(7) yes
C611 . C590 . C600 . 106.70(7) yes
O20 . C590 . H5901 . 111.9 no
C611 . C590 . H5901 . 110.2 no
C600 . C590 . H5901 . 109.5 no
O20 . C591 . Cu16 . 39.2(3) yes
O20 . C591 . C610 . 109.15(7) yes
Cu16 . C591 . C610 . 100.7(6) yes
O20 . C591 . C601 . 109.15(7) yes
Cu16 . C591 . C601 . 144.7(4) yes
C610 . C591 . C601 . 106.72(7) yes
O20 . C591 . H5911 . 121.6 no
Cu16 . C591 . H5911 . 90.8 no
C610 . C591 . H5911 . 108.0 no
C601 . C591 . H5911 . 101.2 no
C591 . C610 . H6101 . 108.8 no
C591 . C610 . H6102 . 109.6 no
H6101 . C610 . H6102 . 109.9 no
C591 . C610 . H6103 . 109.2 no
H6101 . C610 . H6103 . 110.2 no
H6102 . C610 . H6103 . 109.1 no
C590 . C611 . H6111 . 108.9 no
C590 . C611 . H6113 . 110.7 no
H6111 . C611 . H6113 . 109.1 no
C590 . C611 . H6112 . 108.8 no
H6111 . C611 . H6112 . 109.4 no
H6113 . C611 . H6112 . 109.9 no
C590 . C600 . H6001 . 110.7 no
C590 . C600 . H6003 . 109.2 no
H6001 . C600 . H6003 . 108.5 no
C590 . C600 . H6002 . 110.5 no
H6001 . C600 . H6002 . 108.9 no
H6003 . C600 . H6002 . 109.0 no
C591 . C601 . H6011 . 109.9 no
C591 . C601 . H6013 . 111.0 no
H6011 . C601 . H6013 . 109.4 no
C591 . C601 . H6012 . 108.2 no
H6011 . C601 . H6012 . 109.0 no
H6013 . C601 . H6012 . 109.3 no
O19 . C511 . Cu17 . 39.9(3) yes
O19 . C511 . Cu8 . 37.9(3) yes
Cu17 . C511 . Cu8 . 69.08(17) yes
O19 . C511 . C531 . 112.48(7) yes
Cu17 . C511 . C531 . 88.5(4) yes
Cu8 . C511 . C531 . 149.9(3) yes
O19 . C511 . C521 . 112.49(7) yes
Cu17 . C511 . C521 . 149.6(3) yes
Cu8 . C511 . C521 . 80.6(3) yes
C531 . C511 . C521 . 119.66(7) yes
O19 . C511 . H5111 . 117.3 no
Cu17 . C511 . H5111 . 92.4 no
Cu8 . C511 . H5111 . 101.3 no
C531 . C511 . H5111 . 99.3 no
C521 . C511 . H5111 . 93.7 no
O18 . C480 . Cu9 . 35.2(2) yes
O18 . C480 . C500 . 112.43(7) yes
Cu9 . C480 . C500 . 79.0(2) yes
O18 . C480 . C490 . 112.43(7) yes
Cu9 . C480 . C490 . 143.6(3) yes
C500 . C480 . C490 . 119.62(7) yes
O18 . C480 . H4801 . 106.4 no
Cu9 . C480 . H4801 . 105.1 no
C500 . C480 . H4801 . 103.3 no
C490 . C480 . H4801 . 100.5 no
C511 . C531 . H5311 . 109.4 no
C511 . C531 . H5312 . 109.1 no
H5311 . C531 . H5312 . 109.8 no
C511 . C531 . H5313 . 109.4 no
H5311 . C531 . H5313 . 109.8 no
H5312 . C531 . H5313 . 109.5 no
C511 . C521 . H5212 . 109.1 no
C511 . C521 . H5211 . 107.7 no
H5212 . C521 . H5211 . 109.4 no
C511 . C521 . H5213 . 112.5 no
H5212 . C521 . H5213 . 108.9 no
H5211 . C521 . H5213 . 109.2 no
C480 . C500 . H5002 . 109.3 no
C480 . C500 . H5001 . 109.8 no
H5002 . C500 . H5001 . 110.1 no
C480 . C500 . H5003 . 108.4 no
H5002 . C500 . H5003 . 109.1 no
H5001 . C500 . H5003 . 109.9 no
C480 . C490 . H4902 . 109.4 no
C480 . C490 . H4901 . 108.4 no
H4902 . C490 . H4901 . 109.7 no
C480 . C490 . H4903 . 110.0 no
H4902 . C490 . H4903 . 109.9 no
H4901 . C490 . H4903 . 109.4 no
N7 . C311 . C314 . 113.22(10) yes
N7 . C311 . H3111 . 111.2 no
C314 . C311 . H3111 . 111.3 no
N7 . C311 . H3112 . 103.6 no
C314 . C311 . H3112 . 106.4 no
H3111 . C311 . H3112 . 110.8 no
C311 . N7 . C312 . 113.5(4) yes
C311 . N7 . C313 . 100.9(7) yes
C312 . N7 . C313 . 109.5(8) yes
C311 . N7 . H72 . 110.8 no
C312 . N7 . H72 . 110.5 no
C313 . N7 . H72 . 111.4 no
N7 . C312 . C315 . 113.19(10) yes
N7 . C312 . H3121 . 110.3 no
C315 . C312 . H3121 . 111.6 no
N7 . C312 . H3122 . 107.5 no
C315 . C312 . H3122 . 104.6 no
H3121 . C312 . H3122 . 109.4 no
C312 . C315 . H3151 . 109.1 no
C312 . C315 . H3153 . 107.5 no
H3151 . C315 . H3153 . 110.3 no
C312 . C315 . H3152 . 109.6 no
H3151 . C315 . H3152 . 110.8 no
H3153 . C315 . H3152 . 109.6 no
C311 . C314 . H3141 . 111.4 no
C311 . C314 . H3143 . 107.6 no
H3141 . C314 . H3143 . 109.5 no
C311 . C314 . H3142 . 108.7 no
H3141 . C314 . H3142 . 109.4 no
H3143 . C314 . H3142 . 110.3 no
N40 . O480 . C313 . 133.4(7) yes
N40 . O480 . H3131 . 138.0 no
C313 . O480 . H3131 . 37.7 no
O470 . N40 . O480 . 120.00(5) yes
O470 . N40 . O490 . 120.00(5) yes
O480 . N40 . O490 . 120.00(5) yes
O491 . N41 . O481 . 120.00(5) yes
O491 . N41 . O471 . 120.02(5) yes
O481 . N41 . O471 . 119.99(5) yes
O50 . N4 . O52 . 119.91(6) yes
O50 . N4 . O51 . 119.91(6) yes
O52 . N4 . O51 . 119.92(6) yes
C303 . N8 . C301 . 101.51(6) yes
C303 . N8 . C302 . 101.51(6) yes
C301 . N8 . C302 . 101.53(6) yes
C303 . N8 . H82 . 111.7 no
C301 . N8 . H82 . 119.2 no
C302 . N8 . H82 . 118.6 no
C302 . C305 . H3051 . 109.4 no
C302 . C305 . H3052 . 109.2 no
H3051 . C305 . H3052 . 109.5 no
C302 . C305 . H3053 . 109.7 no
H3051 . C305 . H3053 . 109.5 no
H3052 . C305 . H3053 . 109.5 no
N8 . C303 . C306 . 113.14(10) yes
N8 . C303 . H3031 . 113.0 no
C306 . C303 . H3031 . 104.5 no
N8 . C303 . H3032 . 104.2 no
C306 . C303 . H3032 . 112.7 no
H3031 . C303 . H3032 . 109.5 no
N8 . C301 . C304 . 113.19(10) yes
N8 . C301 . H3011 . 107.3 no
C304 . C301 . H3011 . 99.6 no
N8 . C301 . H3012 . 111.3 no
C304 . C301 . H3012 . 115.4 no
H3011 . C301 . H3012 . 109.0 no
C303 . C306 . H3061 . 112.0 no
C303 . C306 . H3062 . 111.6 no
H3061 . C306 . H3062 . 109.5 no
C303 . C306 . H3063 . 104.7 no
H3061 . C306 . H3063 . 109.5 no
H3062 . C306 . H3063 . 109.5 no
N8 . C302 . C305 . 113.14(10) yes
N8 . C302 . H3021 . 106.9 no
C305 . C302 . H3021 . 106.3 no
N8 . C302 . H3022 . 110.2 no
C305 . C302 . H3022 . 109.6 no
H3021 . C302 . H3022 . 110.6 no
C301 . C304 . H3041 . 108.4 no
C301 . C304 . H3042 . 118.8 no
H3041 . C304 . H3042 . 108.7 no
C301 . C304 . H3043 . 102.1 no
H3041 . C304 . H3043 . 108.8 no
H3042 . C304 . H3043 . 109.6 no
N7 . C313 . O480 . 111.6(7) yes
N7 . C313 . C316 . 113.18(10) yes
O480 . C313 . C316 . 133.3(7) yes
N7 . C313 . H3131 . 107.7 no
O480 . C313 . H3131 . 44.0 no
C316 . C313 . H3131 . 108.4 no
N7 . C313 . H3132 . 97.8 no
O480 . C313 . H3132 . 92.3 no
C316 . C313 . H3132 . 94.0 no
H3131 . C313 . H3132 . 134.9 no
C313 . C316 . H3161 . 111.4 no
C313 . C316 . H3162 . 111.1 no
H3161 . C316 . H3162 . 108.9 no
C313 . C316 . H3163 . 109.3 no
H3161 . C316 . H3163 . 108.0 no
H3162 . C316 . H3163 . 108.0 no
O9 . H91 . Cu13 . 56.0 no
O6 . H61 . Cu6 . 56.6 no
O6 . H61 . Cu5 . 54.7 no
Cu6 . H61 . Cu5 . 85.1 no
O7 . H71 . Cu2 . 59.9 no
O8 . H81 . Cu2 . 58.5 no
O8 . H81 . Cu12 . 55.3 no
Cu2 . H81 . Cu12 . 105.5 no
C313 . H3131 . O480 . 98.3 no

loop_
_geom_bond_atom_site_label_1
_geom_bond_site_symmetry_1
_geom_bond_atom_site_label_2
_geom_bond_site_symmetry_2
_geom_bond_distance
_geom_bond_publ_flag
C1 . C2 . 1.532(6) yes
C1 . O16 . 1.263(5) yes
C1 . O17 . 1.253(5) yes
C2 . C3 . 1.522(7) yes
C2 . C4 . 1.523(8) yes
C2 . C5 . 1.547(8) yes
C3 . H31 . 0.960 no
C3 . H32 . 0.970 no
C3 . H33 . 0.964 no
C4 . H41 . 0.957 no
C4 . H42 . 0.962 no
C4 . H43 . 0.954 no
C5 . H51 . 0.975 no
C5 . H52 . 0.971 no
C5 . H53 . 0.977 no
C6 . C7 . 1.538(3) yes
C6 . O12 . 1.263(5) yes
C6 . O13 . 1.254(5) yes
C7 . C100 . 1.516(5) yes
C7 . C91 . 1.512(5) yes
C7 . C80 . 1.525(5) yes
C7 . C101 . 1.517(5) yes
C7 . C90 . 1.517(5) yes
C7 . C81 . 1.511(5) yes
C11 . C12 . 1.500(7) yes
C11 . C13 . 1.518(7) yes
C11 . O32 . 1.435(5) yes
C11 . H111 . 0.988 no
C12 . H121 . 0.955 no
C12 . H123 . 0.963 no
C12 . H122 . 0.963 no
C13 . H131 . 0.970 no
C13 . H132 . 0.963 no
C13 . H133 . 0.970 no
C14 . C15 . 1.507(6) yes
C14 . C16 . 1.518(6) yes
C14 . O35 . 1.428(5) yes
C14 . H141 . 0.983 no
C15 . H151 . 0.963 no
C15 . H153 . 0.960 no
C15 . H152 . 0.980 no
C16 . H161 . 0.949 no
C16 . H163 . 0.952 no
C16 . H162 . 0.961 no
C17 . C18 . 1.541(3) yes
C17 . O14 . 1.247(6) yes
C17 . O15 . 1.269(6) yes
C18 . C210 . 1.532(5) yes
C18 . C190 . 1.525(5) yes
C18 . C200 . 1.523(5) yes
C18 . C211 . 1.524(6) yes
C18 . C191 . 1.523(6) yes
C18 . C201 . 1.528(6) yes
C22 . C23 . 1.535(5) yes
C22 . O30 . 1.274(5) yes
C22 . O31 . 1.243(5) yes
C22 . Cu4 . 2.722(4) yes
C23 . C24 . 1.520(8) yes
C23 . C25 . 1.544(7) yes
C23 . C26 . 1.526(8) yes
C24 . H241 . 0.962 no
C24 . H243 . 0.975 no
C24 . H242 . 0.970 no
C25 . H251 . 0.974 no
C25 . H252 . 0.975 no
C25 . H253 . 0.971 no
C26 . H262 . 0.950 no
C26 . H261 . 0.966 no
C26 . H263 . 0.965 no
C27 . C28 . 1.543(5) yes
C27 . O10 . 1.257(6) yes
C27 . O11 . 1.261(5) yes
C28 . C29 . 1.503(9) yes
C28 . C30 . 1.551(9) yes
C28 . C31 . 1.522(8) yes
C29 . H292 . 0.961 no
C29 . H291 . 0.953 no
C29 . H293 . 0.964 no
C30 . H302 . 0.956 no
C30 . H301 . 0.966 no
C30 . H303 . 0.960 no
C31 . H312 . 0.952 no
C31 . H311 . 0.953 no
C31 . H313 . 0.964 no
C32 . C33 . 1.522(5) yes
C32 . O33 . 1.250(5) yes
C32 . O34 . 1.279(5) yes
C32 . Cu11 . 2.722(4) yes
C33 . C34 . 1.527(6) yes
C33 . C35 . 1.536(6) yes
C33 . C36 . 1.537(6) yes
C34 . H341 . 0.963 no
C34 . H343 . 0.957 no
C34 . H342 . 0.953 no
C35 . H351 . 0.959 no
C35 . H353 . 0.962 no
C35 . H352 . 0.959 no
C36 . H361 . 0.956 no
C36 . H363 . 0.955 no
C36 . H362 . 0.958 no
C37 . C38 . 1.451(10) yes
C37 . C39 . 1.510(8) yes
C37 . O36 . 1.443(6) yes
C37 . H371 . 0.996 no
C38 . H382 . 0.963 no
C38 . H381 . 0.964 no
C38 . H383 . 0.959 no
C39 . H391 . 0.943 no
C39 . H392 . 0.954 no
C39 . H393 . 0.950 no
C40 . C41 . 1.498(7) yes
C40 . C42 . 1.493(10) yes
C40 . O37 . 1.433(5) yes
C40 . H401 . 1.008 no
C41 . H411 . 0.958 no
C41 . H413 . 0.966 no
C41 . H412 . 0.956 no
C42 . H421 . 0.973 no
C42 . H423 . 0.975 no
C42 . H422 . 0.975 no
C43 . C44 . 1.544(7) yes
C43 . O22 . 1.270(6) yes
C43 . O23 . 1.242(7) yes
C44 . C45 . 1.587(13) yes
C44 . C46 . 1.473(10) yes
C44 . C47 . 1.493(11) yes
C45 . H451 . 0.960 no
C45 . H453 . 0.965 no
C45 . H452 . 0.965 no
C46 . H461 . 0.956 no
C46 . H462 . 0.958 no
C46 . H463 . 0.959 no
C47 . H471 . 0.962 no
C47 . H472 . 0.960 no
C47 . H473 . 0.966 no
C54 . C55 . 1.557(6) yes
C54 . O24 . 1.249(7) yes
C54 . O25 . 1.248(6) yes
C54 . Cu9 . 2.859(4) yes
C55 . C56 . 1.521(11) yes
C55 . C57 . 1.508(11) yes
C55 . C58 . 1.513(9) yes
C56 . H561 . 0.957 no
C56 . H562 . 0.967 no
C56 . H563 . 0.964 no
C57 . H571 . 0.960 no
C57 . H572 . 0.964 no
C57 . H573 . 0.963 no
C58 . H581 . 0.958 no
C58 . H582 . 0.957 no
C58 . H583 . 0.965 no
C65 . C66 . 1.545(3) yes
C65 . O26 . 1.254(5) yes
C65 . O27 . 1.266(5) yes
C66 . C671 . 1.518(5) yes
C66 . C691 . 1.511(5) yes
C66 . C681 . 1.516(5) yes
C66 . C670 . 1.518(6) yes
C66 . C690 . 1.509(6) yes
C66 . C680 . 1.510(6) yes
C70 . C71 . 1.543(5) yes
C70 . O28 . 1.251(5) yes
C70 . O29 . 1.265(5) yes
C71 . C72 . 1.523(7) yes
C71 . C73 . 1.518(7) yes
C71 . C74 . 1.530(7) yes
C72 . H721 . 0.965 no
C72 . H723 . 0.956 no
C72 . H722 . 0.954 no
C73 . H731 . 0.971 no
C73 . H733 . 0.966 no
C73 . H732 . 0.955 no
C74 . H741 . 0.958 no
C74 . H743 . 0.965 no
C74 . H742 . 0.967 no
O1 . Cu1 . 2.003(2) yes
O1 . Cu2 . 2.263(3) yes
O1 . Cu3 . 2.002(2) yes
O1 . Cu4 . 2.001(2) yes
O1 . Cu11 . 2.007(2) yes
O2 . Cu3 . 1.893(2) yes
O2 . Cu11 . 1.872(3) yes
O2 . Cu12 . 1.941(2) yes
O2 . Cu15 . 1.949(2) yes
O3 . Cu3 . 1.894(2) yes
O3 . Cu4 . 1.881(3) yes
O3 . Cu7 . 1.930(3) yes
O3 . Cu8 . 1.947(3) yes
O4 . Cu1 . 1.893(2) yes
O4 . Cu4 . 1.886(3) yes
O4 . Cu5 . 1.925(3) yes
O4 . Cu9 . 1.938(2) yes
O5 . Cu1 . 1.892(2) yes
O5 . Cu11 . 1.882(3) yes
O5 . Cu13 . 1.935(3) yes
O5 . Cu14 . 1.945(3) yes
O6 . Cu2 . 1.978(3) yes
O6 . Cu5 . 1.981(2) yes
O6 . Cu6 . 1.989(3) yes
O6 . H61 . 0.807 no
O7 . Cu2 . 1.986(3) yes
O7 . Cu6 . 1.989(3) yes
O7 . Cu7 . 1.988(3) yes
O7 . H71 . 0.813 no
O8 . Cu2 . 1.975(2) yes
O8 . Cu10 . 1.983(3) yes
O8 . Cu12 . 1.984(3) yes
O8 . H81 . 0.824 no
O9 . Cu2 . 1.979(3) yes
O9 . Cu10 . 1.988(2) yes
O9 . Cu13 . 1.990(3) yes
O9 . H91 . 0.807 no
O10 . Cu12 . 1.935(3) yes
O11 . Cu10 . 1.922(3) yes
O12 . Cu10 . 1.925(3) yes
O13 . Cu13 . 1.938(3) yes
O14 . Cu7 . 1.923(3) yes
O15 . Cu6 . 1.925(3) yes
O16 . Cu6 . 1.938(3) yes
O17 . Cu5 . 1.931(3) yes
O18 . Cu9 . 1.924(3) yes
O18 . Cu17 . 1.935(3) yes
O18 . C480 . 1.336(6) yes
O18 . Cu9 . 1.924(3) yes
O18 . Cu17 . 1.935(3) yes
O18 . H181 . 0.950 no
O19 . Cu8 . 1.934(3) yes
O19 . Cu17 . 1.926(3) yes
O19 . C511 . 1.352(6) yes
O19 . Cu8 . 1.934(3) yes
O19 . Cu17 . 1.926(3) yes
O19 . H191 . 0.950 no
O20 . Cu14 . 1.942(3) yes
O20 . Cu16 . 1.942(3) yes
O20 . C590 . 1.388(5) yes
O20 . Cu14 . 1.942(3) yes
O20 . Cu16 . 1.942(3) yes
O20 . C591 . 1.371(6) yes
O20 . Cu14 . 1.942(3) yes
O20 . Cu16 . 1.942(3) yes
O20 . H201 . 0.950 no
O21 . Cu15 . 1.934(3) yes
O21 . Cu16 . 1.942(3) yes
O21 . C621 . 1.426(6) yes
O21 . Cu15 . 1.934(3) yes
O21 . Cu16 . 1.942(3) yes
O21 . C620 . 1.492(6) yes
O21 . Cu15 . 1.934(3) yes
O21 . Cu16 . 1.942(3) yes
O21 . H211 . 0.950 no
O22 . Cu8 . 1.943(3) yes
O23 . Cu17 . 1.934(4) yes
O24 . Cu17 . 1.951(3) yes
O25 . Cu9 . 1.934(3) yes
O26 . Cu15 . 1.945(3) yes
O27 . Cu16 . 1.946(3) yes
O28 . Cu16 . 1.957(3) yes
O29 . Cu14 . 1.942(3) yes
O30 . Cu4 . 2.074(3) yes
O30 . Cu8 . 2.758(3) yes
O30 . Cu9 . 2.736(3) yes
O30 . Cu17 . 2.487(3) yes
O31 . Cu4 . 2.667(3) yes
O31 . Cu5 . 2.747(4) yes
O31 . Cu6 . 2.250(3) yes
O31 . Cu7 . 2.750(4) yes
O32 . Cu5 . 1.911(3) yes
O32 . Cu9 . 1.926(3) yes
O33 . Cu10 . 2.239(3) yes
O33 . Cu11 . 2.633(3) yes
O33 . Cu12 . 2.705(3) yes
O33 . Cu13 . 2.756(3) yes
O34 . Cu11 . 2.086(2) yes
O34 . Cu14 . 2.673(3) yes
O34 . Cu15 . 2.777(3) yes
O34 . Cu16 . 2.428(3) yes
O35 . Cu13 . 1.913(3) yes
O35 . Cu14 . 1.937(3) yes
O36 . Cu7 . 1.916(3) yes
O36 . Cu8 . 1.924(3) yes
O37 . Cu12 . 1.908(3) yes
O37 . Cu15 . 1.916(3) yes
O38 . N1 . 1.234(7) yes
O38 . Cu3 . 2.648(4) yes
O39 . N1 . 1.267(6) yes
O39 . Cu3 . 2.022(3) yes
O40 . N1 . 1.244(6) yes
O41 . N2 . 1.260(5) yes
O41 . Cu1 . 2.581(4) yes
O42 . N2 . 1.273(5) yes
O42 . Cu1 . 2.018(3) yes
O43 . N2 . 1.231(5) yes
O44 . N3 . 1.253(5) yes
O45 . N3 . 1.249(4) yes
O46 . N3 . 1.246(4) yes
N1 . Cu3 . 2.717(5) yes
N2 . Cu1 . 2.685(4) yes
Cu1 . Cu2 . 3.1954(7) yes
Cu1 . Cu4 . 2.8111(7) yes
Cu1 . Cu5 . 3.2315(7) yes
Cu1 . Cu9 . 3.4834(7) yes
Cu1 . Cu11 . 2.8026(7) yes
Cu1 . Cu13 . 3.2101(7) yes
Cu2 . Cu3 . 3.2343(8) yes
Cu2 . Cu4 . 3.2055(7) yes
Cu2 . Cu6 . 2.9072(7) yes
Cu2 . Cu10 . 2.9142(7) yes
Cu2 . Cu12 . 3.6682(7) yes
Cu2 . Cu13 . 3.6725(7) yes
Cu2 . H71 . 2.265 no
Cu2 . H81 . 2.277 no
Cu3 . Cu4 . 2.8105(7) yes
Cu3 . Cu8 . 3.5292(7) yes
Cu3 . Cu11 . 2.8040(7) yes
Cu3 . Cu12 . 3.1957(7) yes
Cu3 . Cu15 . 3.5280(7) yes
Cu4 . Cu5 . 3.0904(8) yes
Cu4 . Cu7 . 3.0858(7) yes
Cu4 . Cu8 . 3.0456(8) yes
Cu4 . Cu9 . 3.0405(7) yes
Cu5 . Cu6 . 3.1445(8) yes
Cu5 . Cu9 . 2.9328(8) yes
Cu5 . H61 . 2.334 no
Cu6 . H61 . 2.315 no
Cu7 . Cu8 . 2.9215(9) yes
Cu8 . Cu17 . 3.1599(9) yes
Cu8 . C511 . 2.814(7) yes
Cu9 . C480 . 2.855(6) yes
Cu10 . Cu11 . 3.8349(7) yes
Cu10 . Cu13 . 3.1352(7) yes
Cu11 . Cu12 . 3.1044(7) yes
Cu11 . Cu14 . 3.0114(7) yes
Cu11 . Cu15 . 3.0612(7) yes
Cu12 . Cu15 . 2.9256(8) yes
Cu12 . H81 . 2.333 no
Cu13 . Cu14 . 2.9406(8) yes
Cu13 . H91 . 2.326 no
Cu14 . Cu16 . 3.1319(8) yes
Cu15 . Cu16 . 3.1257(7) yes
Cu15 . C620 . 2.757(7) yes
Cu16 . C620 . 2.835(7) yes
Cu16 . C591 . 2.800(9) yes
Cu17 . C511 . 2.758(8) yes
C100 . H1001 . 0.962 no
C100 . H1003 . 0.966 no
C100 . H1002 . 0.964 no
C101 . H1011 . 0.959 no
C101 . H1012 . 0.961 no
C101 . H1013 . 0.962 no
C90 . H901 . 0.962 no
C90 . H902 . 0.965 no
C90 . H903 . 0.962 no
C91 . H911 . 0.963 no
C91 . H912 . 0.959 no
C91 . H913 . 0.962 no
C80 . H801 . 0.962 no
C80 . H802 . 0.960 no
C80 . H803 . 0.965 no
C81 . H811 . 0.966 no
C81 . H812 . 0.963 no
C81 . H813 . 0.964 no
C210 . H2101 . 0.961 no
C210 . H2102 . 0.955 no
C210 . H2103 . 0.951 no
C211 . H2111 . 0.961 no
C211 . H2112 . 0.960 no
C211 . H2113 . 0.957 no
C190 . H1901 . 0.972 no
C190 . H1902 . 0.968 no
C190 . H1903 . 0.971 no
C191 . H1911 . 0.974 no
C191 . H1912 . 0.953 no
C191 . H1913 . 0.967 no
C200 . H2001 . 0.958 no
C200 . H2002 . 0.966 no
C200 . H2003 . 0.964 no
C201 . H2012 . 1.099 no
C201 . H2011 . 1.079 no
C670 . H6702 . 0.962 no
C670 . H6701 . 0.963 no
C670 . H6703 . 0.961 no
C671 . H6712 . 0.959 no
C671 . H6711 . 0.961 no
C671 . H6713 . 0.964 no
C690 . H6902 . 0.961 no
C690 . H6901 . 0.958 no
C690 . H6903 . 0.958 no
C691 . H6911 . 0.972 no
C691 . H6912 . 0.956 no
C691 . H6913 . 0.963 no
C680 . H6801 . 0.963 no
C680 . H6802 . 0.962 no
C680 . H6803 . 0.962 no
C681 . H6811 . 0.961 no
C681 . H6812 . 0.966 no
C681 . H6813 . 0.958 no
C620 . C631 . 1.491(6) yes
C620 . C640 . 1.491(7) yes
C620 . H6201 . 0.959 no
C621 . C630 . 1.470(7) yes
C621 . C641 . 1.476(7) yes
C621 . H6211 . 1.001 no
C630 . H6302 . 0.961 no
C630 . H6301 . 0.959 no
C630 . H6303 . 0.955 no
C631 . H6311 . 0.959 no
C631 . H6313 . 0.953 no
C631 . H6312 . 0.962 no
C640 . H6401 . 0.963 no
C640 . H6403 . 0.961 no
C640 . H6402 . 0.964 no
C641 . H6411 . 0.966 no
C641 . H6413 . 0.966 no
C641 . H6412 . 0.965 no
C590 . C611 . 1.528(6) yes
C590 . C600 . 1.529(6) yes
C590 . H5901 . 0.992 no
C591 . C610 . 1.517(7) yes
C591 . C601 . 1.528(7) yes
C591 . H5911 . 0.959 no
C610 . H6101 . 0.964 no
C610 . H6102 . 0.958 no
C610 . H6103 . 0.958 no
C611 . H6111 . 0.959 no
C611 . H6113 . 0.959 no
C611 . H6112 . 0.963 no
C600 . H6001 . 0.963 no
C600 . H6003 . 0.958 no
C600 . H6002 . 0.963 no
C601 . H6011 . 0.963 no
C601 . H6013 . 0.962 no
C601 . H6012 . 0.960 no
C511 . C531 . 1.448(7) yes
C511 . C521 . 1.450(7) yes
C511 . H5111 . 0.965 no
C480 . C500 . 1.446(7) yes
C480 . C490 . 1.446(7) yes
C480 . H4801 . 0.958 no
C531 . H5311 . 0.957 no
C531 . H5312 . 0.959 no
C531 . H5313 . 0.961 no
C521 . H5212 . 0.960 no
C521 . H5211 . 0.955 no
C521 . H5213 . 0.971 no
C500 . H5002 . 0.960 no
C500 . H5001 . 0.939 no
C500 . H5003 . 0.963 no
C490 . H4902 . 0.961 no
C490 . H4901 . 0.958 no
C490 . H4903 . 0.962 no
C311 . N7 . 1.469(7) yes
C311 . C314 . 1.494(7) yes
C311 . H3111 . 0.986 no
C311 . H3112 . 0.982 no
N7 . C312 . 1.483(7) yes
N7 . C313 . 1.541(8) yes
N7 . H72 . 0.898 no
C312 . C315 . 1.483(7) yes
C312 . H3121 . 0.982 no
C312 . H3122 . 0.971 no
C315 . H3151 . 0.963 no
C315 . H3153 . 0.974 no
C315 . H3152 . 0.965 no
C314 . H3141 . 0.962 no
C314 . H3143 . 0.960 no
C314 . H3142 . 0.964 no
O490 . N40 . 1.246(5) yes
O491 . N41 . 1.248(5) yes
O480 . N40 . 1.247(5) yes
O480 . C313 . 1.687(11) yes
O480 . H3131 . 1.184 no
O481 . N41 . 1.232(5) yes
O470 . N40 . 1.249(5) yes
O471 . N41 . 1.231(5) yes
O50 . N4 . 1.238(5) yes
N4 . O52 . 1.252(5) yes
N4 . O51 . 1.247(5) yes
N8 . C303 . 1.493(5) yes
N8 . C301 . 1.510(5) yes
N8 . C302 . 1.493(5) yes
N8 . H82 . 0.895 no
C305 . C302 . 1.486(9) yes
C305 . H3051 . 0.950 no
C305 . H3052 . 0.950 no
C305 . H3053 . 0.950 no
C303 . C306 . 1.471(9) yes
C303 . H3031 . 0.950 no
C303 . H3032 . 0.950 no
C301 . C304 . 1.510(10) yes
C301 . H3011 . 0.969 no
C301 . H3012 . 0.978 no
C306 . H3061 . 0.950 no
C306 . H3062 . 0.950 no
C306 . H3063 . 0.950 no
C302 . H3021 . 0.974 no
C302 . H3022 . 0.967 no
C304 . H3041 . 0.967 no
C304 . H3042 . 0.962 no
C304 . H3043 . 0.960 no
C313 . C316 . 1.528(9) yes
C313 . H3131 . 1.042 no
C313 . H3132 . 0.988 no
C316 . H3161 . 0.979 no
C316 . H3162 . 0.978 no
C316 . H3163 . 0.978 no

loop_
_geom_hbond_atom_site_label_D
_geom_hbond_site_symmetry_D
_geom_hbond_atom_site_label_H
_geom_hbond_site_symmetry_H
_geom_hbond_atom_site_label_A
_geom_hbond_site_symmetry_A
_geom_hbond_angle_DHA
_geom_hbond_distance_DH
_geom_hbond_distance_HA
_geom_hbond_distance_DA
_geom_hbond_publ_flag
C13 . H133 . O25 . 135 0.97 2.55 3.302(13) yes
C16 . H162 . O29 . 131 0.96 2.59 3.307(13) yes
C211 . H2111 . C690 1_655 154 0.96 2.58 3.472(13) yes
C190 . H1903 . O51 . 124 0.97 2.49 3.140(13) yes
C630 . H6201 . C65 . 150 1.14 2.51 3.541(13) yes
C630 . H6201 . O27 . 157 1.14 2.59 3.664(13) yes
C640 . H6411 . C531 2_665 134 0.91 2.38 3.077(13) yes
C641 . H6411 . C531 2_665 155 0.97 2.38 3.281(13) yes
C641 . H6413 . C590 . 147 0.97 2.26 3.114(13) yes
C641 . H6413 . C591 . 146 0.97 2.03 2.887(13) yes
C641 . H6413 . C600 . 152 0.97 2.50 3.384(13) yes
C590 . H5901 . C641 . 124 0.99 2.45 3.114(13) yes
C590 . H5911 . C641 . 148 1.17 2.06 3.114(13) yes
C591 . H5911 . C641 . 143 0.96 2.06 2.887(13) yes
C610 . H6102 . C70 . 154 0.96 2.42 3.308(13) yes
C610 . H6102 . O29 . 149 0.96 2.52 3.378(13) yes
C611 . H6112 . O29 . 135 0.96 2.42 3.175(13) yes
C600 . H6001 . C490 . 132 0.96 2.06 2.796(13) yes
C601 . H6001 . C490 . 153 1.18 2.06 3.150(13) yes
C600 . H6011 . C500 . 121 1.18 2.19 2.985(13) yes
C601 . H6011 . C490 . 129 0.96 2.46 3.150(13) yes
C601 . H6013 . O42 . 130 0.96 2.52 3.226(13) yes
C480 . H4801 . C600 . 158 0.96 1.45 2.368(13) yes
C480 . H4801 . C601 . 144 0.96 1.68 2.516(13) yes
C531 . H5311 . C531 2_665 156 0.96 1.94 2.843(13) yes
C490 . H4903 . C511 . 142 0.96 2.50 3.312(13) yes
C490 . H4903 . C531 . 148 0.96 1.33 2.202(13) yes
C314 . H3141 . C201 . 144 0.96 2.48 3.305(13) yes
O9 . H91 . O470 . 162 0.81 2.00 2.778(13) yes
O9 . H91 . O471 . 160 0.81 2.02 2.793(13) yes
O6 . H61 . O481 . 160 0.81 1.96 2.732(13) yes
O6 . H61 . O470 . 160 0.81 2.00 2.768(13) yes
O6 . H61 . N40 . 147 0.81 2.47 3.177(13) yes
O7 . H71 . O44 . 125 0.81 2.51 3.050(13) yes
O7 . H71 . O46 . 172 0.81 1.95 2.762(13) yes
O7 . H71 . N3 . 154 0.81 2.52 3.267(13) yes
O7 . H71 . O51 . 154 0.81 2.09 2.838(13) yes
O8 . H81 . O46 . 169 0.82 1.96 2.771(13) yes
O8 . H81 . O50 . 146 0.82 2.00 2.728(13) yes
N7 . H72 . O44 . 172 0.90 1.91 2.799(13) yes
N7 . H72 . O45 . 122 0.90 2.35 2.927(13) yes
N7 . H72 . N3 . 152 0.90 2.46 3.274(13) yes
N7 . H72 . O490 . 134 0.90 2.20 2.896(13) yes
O480 . H3131 . C312 . 130 1.18 2.59 3.475(13) yes
O480 . H3131 . C316 . 125 1.18 2.10 2.952(13) yes
C313 . H3132 . C314 . 123 0.99 2.19 2.844(13) yes
C303 . H3031 . O43 4_645 171 0.95 2.25 3.189(13) yes
C305 . H3053 . O41 4_645 167 0.95 2.58 3.514(13) yes
O20 . H201 . C600 . 159 0.95 1.47 2.378(13) yes
O20 . H201 . C601 . 145 0.95 1.53 2.365(13) yes
O21 . H211 . C640 . 130 0.95 1.74 2.460(13) yes
O21 . H211 . C641 . 122 0.95 1.75 2.393(13) yes
O19 . H191 . C531 . 123 0.95 1.67 2.328(13) yes
O18 . H181 . C600 . 154 0.95 2.36 3.238(13) yes
O18 . H181 . C601 . 151 0.95 2.60 3.459(13) yes

loop_
_platon_squeeze_void_nr
_platon_squeeze_void_average_x
_platon_squeeze_void_average_y
_platon_squeeze_void_average_z
_platon_squeeze_void_volume
_platon_squeeze_void_count_electrons
_platon_squeeze_void_content
1 0.062 0.105 0.741 146 17 ' '
2 0.000 0.500 0.500 624 116 ' '
3 -0.062 0.895 0.259 145 17 ' '
4 0.213 0.658 0.378 9 0 ' '
5 0.500 0.000 1.000 624 116 ' '
6 0.287 0.158 0.122 8 0 ' '
7 0.438 0.605 0.759 146 17 ' '
8 0.562 0.395 0.241 146 17 ' '
9 0.713 0.841 0.878 9 0 ' '
10 0.787 0.341 0.622 9 0 ' '
